data_4517603
loop_
_publ_author_name
'Thomas, Kolle E.'
'Settineri, Nicholas S.'
'Teat, Simon J.'
'Steene, Erik'
'Ghosh, Abhik'

_publ_section_title
;
 Molecular Structure of Copper and \m-Oxodiiron Octafluorocorrole
 Derivatives: Insights into Ligand Noninnocence
;
_journal_name_full 'ACS Omega'
_journal_paper_doi 10.1021/acsomega.0c01035
_journal_year 2020
_chemical_formula_moiety 'C37 H15 Cu F8 N4, 0.71(C H Cl3), 0.14(C H3 O)'
_chemical_formula_sum 'C37.86 H16.14 Cl2.14 Cu F8 N4 O0.14'
_chemical_formula_weight 820.77
_space_group_crystal_system monoclinic
_space_group_IT_number 14
_space_group_name_Hall '-P 2ybc'
_space_group_name_H-M_alt 'P 1 21/c 1'
_atom_sites_solution_hydrogens geom
_atom_sites_solution_primary dual
_audit_creation_date 2019-12-06
_audit_creation_method
;
Olex2 1.2
(compiled 2018.05.29 svn.r3508 for OlexSys, GUI svn.r5506)
;
_cell_angle_alpha 90
_cell_angle_beta 102.819(3)
_cell_angle_gamma 90
_cell_formula_units_Z 28
_cell_length_a 23.636(2)
_cell_length_b 34.020(3)
_cell_length_c 30.888(3)
_cell_measurement_reflns_used 9562
_cell_measurement_temperature 100(2)
_cell_measurement_theta_max 21.4273
_cell_measurement_theta_min 2.1714
_cell_volume 24218(4)
_computing_molecular_graphics 'Olex2 (Dolomanov et al., 2009)'
_computing_publication_material 'Olex2 (Dolomanov et al., 2009)'
_computing_structure_refinement 'ShelXL (Sheldrick, 2015)'
_diffrn_ambient_temperature 100(2)
_diffrn_detector_area_resol_mean 7.39
_diffrn_measured_fraction_theta_full 0.994
_diffrn_measured_fraction_theta_max 0.994
_diffrn_measurement_device_type 'Bruker D8 w/PHOTON-II CMOS'
_diffrn_measurement_method '\w/q shutterless scans'
_diffrn_radiation_type Synchrotron
_diffrn_radiation_wavelength 0.7288
_diffrn_reflns_av_R_equivalents 0.0881
_diffrn_reflns_av_unetI/netI 0.0337
_diffrn_reflns_Laue_measured_fraction_full 0.994
_diffrn_reflns_Laue_measured_fraction_max 0.994
_diffrn_reflns_limit_h_max 23
_diffrn_reflns_limit_h_min -23
_diffrn_reflns_limit_k_max 34
_diffrn_reflns_limit_k_min -34
_diffrn_reflns_limit_l_max 31
_diffrn_reflns_limit_l_min -30
_diffrn_reflns_number 384508
_diffrn_reflns_point_group_measured_fraction_full 0.994
_diffrn_reflns_point_group_measured_fraction_max 0.994
_diffrn_reflns_theta_full 21.498
_diffrn_reflns_theta_max 21.498
_diffrn_reflns_theta_min 1.183
_diffrn_source 'Advanced Light Source beamline 12.2.1'
_exptl_absorpt_coefficient_mu 0.930
_exptl_absorpt_correction_T_max 0.7446
_exptl_absorpt_correction_T_min 0.5905
_exptl_absorpt_correction_type multi-scan
_exptl_absorpt_process_details 'SADABS-2016/2 (Bruker,2016/2) was used for absorption correction.'
_exptl_crystal_colour yellow
_exptl_crystal_colour_primary yellow
_exptl_crystal_density_diffrn 1.576
_exptl_crystal_description needle
_exptl_crystal_F_000 11476
_exptl_crystal_size_max 0.3
_exptl_crystal_size_mid 0.08
_exptl_crystal_size_min 0.03
_refine_diff_density_max 1.406
_refine_diff_density_min -1.059
_refine_diff_density_rms 0.103
_refine_ls_extinction_method none
_refine_ls_goodness_of_fit_ref 1.034
_refine_ls_hydrogen_treatment constr
_refine_ls_matrix_type full
_refine_ls_number_parameters 3358
_refine_ls_number_reflns 25642
_refine_ls_number_restraints 36
_refine_ls_restrained_S_all 1.038
_refine_ls_R_factor_all 0.0861
_refine_ls_R_factor_gt 0.0779
_refine_ls_shift/su_max 0.006
_refine_ls_shift/su_mean 0.000
_refine_ls_structure_factor_coef Fsqd
_refine_ls_weighting_details 'w=1/[\s^2^(Fo^2^)+(0.0922P)^2^+226.4583P] where P=(Fo^2^+2Fc^2^)/3'
_refine_ls_weighting_scheme calc
_refine_ls_wR_factor_gt 0.2075
_refine_ls_wR_factor_ref 0.2137
_reflns_Friedel_coverage 0.000
_reflns_number_gt 22330
_reflns_number_total 25642
_reflns_threshold_expression 'I > 2\s(I)'
_cod_data_source_file ao0c01035_si_002.cif
_cod_data_source_block CuF8_TPC_2_a
_cod_original_cell_volume 24218(3)
_cod_database_code 4517603
_shelx_shelxl_version_number 2014/7
_shelx_space_group_comment
;
The symmetry employed for this shelxl refinement is uniquely defined
by the following loop, which should always be used as a source of
symmetry information in preference to the above space-group names.
They are only intended as comments.
;
_shelx_estimated_absorpt_t_max 0.973
_shelx_estimated_absorpt_t_min 0.768
_olex2_refinement_description
;
1. Fixed Uiso
 At 1.2 times of:
  All C(H) groups
 At 1.5 times of:
  All C(H,H,H,H,H,H) groups
2. Uiso/Uaniso restraints and constraints
Uanis(Cl4) = Uanis(Cl15)
Uanis(O1B) = Uanis(O1A)
3. Rigid body (RIGU) restrains
 Cl5, Cl6, Cl16, C39
 with sigma for 1-2 distances of 0.005 and sigma for 1-3 distances of 0.005
 Cl13, Cl14, Cl4, C42
 with sigma for 1-2 distances of 0.005 and sigma for 1-3 distances of 0.005
4. Others
 Sof(O1A)=Sof(H43D)=Sof(H43E)=Sof(H43F)=1-FVAR(1)
 Sof(O1B)=Sof(H43A)=Sof(H43B)=Sof(H43C)=FVAR(1)
 Sof(Cl15)=1-FVAR(2)
 Sof(Cl4)=FVAR(2)
5.a Ternary CH refined with riding coordinates:
 C38(H38), C42(H42), C39(H39), C41(H41), C40(H40)
5.b Aromatic/amide H refined with riding coordinates:
 C21(H21), C22(H22), C23(H23), C24(H24), C25(H25), C27(H27), C28(H28),
 C29(H29), C30(H30), C31(H31), C33(H33), C34(H34), C35(H35), C36(H36), C37(H37),
  C21B(H21B), C22B(H22B), C23B(H23B), C24B(H24B), C25B(H25B), C27B(H27B),
 C28B(H28B), C29B(H29B), C30B(H30B), C31B(H31B), C33B(H33B), C34B(H34B),
 C35B(H35B), C36B(H36B), C37B(H37B), C21C(H21C), C22C(H22C), C23C(H23C),
 C24C(H24C), C25C(H25C), C27C(H27C), C28C(H28C), C29C(H29C), C30C(H30C),
 C31C(H31C), C33C(H33C), C34C(H34C), C35C(H35C), C36C(H36C), C37C(H37C),
 C21D(H21D), C22D(H22D), C23D(H23D), C24D(H24D), C25D(H25D), C27D(H27D),
 C28D(H28D), C29D(H29D), C30D(H30D), C31D(H31D), C33D(H33D), C34D(H34D),
 C35D(H35D), C36D(H36D), C37D(H37D), C21E(H21E), C22E(H22E), C23E(H23E),
 C24E(H24E), C25E(H25E), C27E(H27E), C28E(H28E), C29E(H29E), C30E(H30E),
 C31E(H31E), C33E(H33E), C34E(H34E), C35E(H35E), C36E(H36E), C37E(H37E),
 C21F(H21F), C22F(H22F), C23F(H23F), C24F(H24F), C25F(H25F), C27F(H27F),
 C28F(H28F), C29F(H29F), C30F(H30F), C31F(H31F), C33F(H33F), C34F(H34F),
 C35F(H35F), C36F(H36F), C37F(H37F), C21G(H21G), C22G(H22G), C23G(H23G),
 C24G(H24G), C25G(H25G), C27G(H27G), C28G(H28G), C29G(H29G), C30G(H30G),
 C31G(H31G), C33G(H33G), C34G(H34G), C35G(H35G), C36G(H36G), C37G(H37G)
5.c Idealised Me refined as rotating group:
 C43(H43A,H43B,H43C), C43(H43D,H43E,H43F)
;
_olex2_submission_special_instructions 'No special instructions were received'

loop_
_space_group_symop_operation_xyz
'x, y, z'
'-x, y+1/2, -z+1/2'
'-x, -y, -z'
'x, -y-1/2, z-1/2'

loop_
_atom_site_label
_atom_site_type_symbol
_atom_site_fract_x
_atom_site_fract_y
_atom_site_fract_z
_atom_site_U_iso_or_equiv
_atom_site_adp_type
_atom_site_occupancy
_atom_site_site_symmetry_order
_atom_site_calc_flag
_atom_site_refinement_flags_posn
_atom_site_refinement_flags_adp
_atom_site_refinement_flags_occupancy
_atom_site_disorder_assembly
_atom_site_disorder_group
Cu1 Cu 0.21997(4) 0.11855(3) 0.23312(4) 0.0423(3) Uani 1 1 d . . . . .
F1 F 0.2255(2) 0.26256(15) 0.28931(18) 0.0520(13) Uani 1 1 d . . . . .
F2 F 0.2414(2) 0.21656(16) 0.37122(18) 0.0552(14) Uani 1 1 d . . . . .
F3 F 0.2971(3) 0.04858(16) 0.38787(19) 0.0661(16) Uani 1 1 d . . . . .
F4 F 0.2754(3) -0.01304(17) 0.3227(2) 0.0765(18) Uani 1 1 d . . . . .
F5 F 0.1595(3) -0.01095(16) 0.14129(19) 0.0662(16) Uani 1 1 d . . . . .
F6 F 0.1398(2) 0.05153(16) 0.07744(19) 0.0611(15) Uani 1 1 d . . . . .
F7 F 0.2024(2) 0.21850(15) 0.09654(18) 0.0557(14) Uani 1 1 d . . . . .
F8 F 0.2226(2) 0.26288(15) 0.17947(18) 0.0537(14) Uani 1 1 d . . . . .
N1 N 0.2405(3) 0.1601(2) 0.2746(3) 0.0430(19) Uani 1 1 d . . . . .
N2 N 0.2259(3) 0.0818(2) 0.2805(3) 0.0461(19) Uani 1 1 d . . . . .
N3 N 0.2110(3) 0.0820(2) 0.1847(3) 0.0445(19) Uani 1 1 d . . . . .
N4 N 0.2026(3) 0.1612(2) 0.1921(3) 0.0425(19) Uani 1 1 d . . . . .
C1 C 0.2283(3) 0.1973(3) 0.2573(3) 0.040(2) Uani 1 1 d . . . . .
C2 C 0.2312(3) 0.2225(3) 0.2933(3) 0.044(2) Uani 1 1 d . . . . .
C3 C 0.2407(4) 0.2021(3) 0.3305(3) 0.046(2) Uani 1 1 d . . . . .
C4 C 0.2458(4) 0.1612(3) 0.3199(3) 0.045(2) Uani 1 1 d . . . . .
C5 C 0.2525(4) 0.1270(3) 0.3457(3) 0.046(2) Uani 1 1 d . . . . .
C6 C 0.2488(4) 0.0896(3) 0.3247(3) 0.048(2) Uani 1 1 d . . . . .
C7 C 0.2699(4) 0.0533(3) 0.3457(3) 0.052(3) Uani 1 1 d . . . . .
C8 C 0.2599(4) 0.0251(3) 0.3147(4) 0.058(3) Uani 1 1 d . . . . .
C9 C 0.2339(4) 0.0420(3) 0.2733(3) 0.047(2) Uani 1 1 d . . . . .
C10 C 0.2177(4) 0.0231(3) 0.2317(4) 0.052(3) Uani 1 1 d . . . . .
C11 C 0.2031(4) 0.0422(3) 0.1917(3) 0.048(2) Uani 1 1 d . . . . .
C12 C 0.1754(4) 0.0262(3) 0.1498(3) 0.050(3) Uani 1 1 d . . . . .
C13 C 0.1671(4) 0.0554(3) 0.1198(3) 0.049(3) Uani 1 1 d . . . . .
C14 C 0.1892(4) 0.0910(3) 0.1409(3) 0.044(2) Uani 1 1 d . . . . .
C15 C 0.1873(4) 0.1286(3) 0.1217(3) 0.048(3) Uani 1 1 d . . . . .
C16 C 0.1963(3) 0.1627(3) 0.1469(3) 0.039(2) Uani 1 1 d . . . . .
C17 C 0.2033(3) 0.2035(3) 0.1368(3) 0.045(2) Uani 1 1 d . . . . .
C18 C 0.2143(3) 0.2240(3) 0.1755(3) 0.044(2) Uani 1 1 d . . . . .
C19 C 0.2151(3) 0.1974(3) 0.2103(3) 0.044(2) Uani 1 1 d . . . . .
C20 C 0.2651(4) 0.1293(3) 0.3943(3) 0.046(2) Uani 1 1 d . . . . .
C21 C 0.2303(4) 0.1082(3) 0.4187(3) 0.052(3) Uani 1 1 d . . . . .
H21 H 0.1989 0.0924 0.4034 0.063 Uiso 1 1 calc R . . . .
C22 C 0.2417(4) 0.1104(3) 0.4629(4) 0.057(3) Uani 1 1 d . . . . .
H22 H 0.2176 0.0971 0.4790 0.069 Uiso 1 1 calc R . . . .
C23 C 0.2885(5) 0.1322(3) 0.4856(4) 0.067(3) Uani 1 1 d . . . . .
H23 H 0.2972 0.1325 0.5171 0.081 Uiso 1 1 calc R . . . .
C24 C 0.3219(5) 0.1531(3) 0.4638(3) 0.061(3) Uani 1 1 d . . . . .
H24 H 0.3528 0.1687 0.4799 0.073 Uiso 1 1 calc R . . . .
C25 C 0.3111(4) 0.1516(3) 0.4179(4) 0.055(3) Uani 1 1 d . . . . .
H25 H 0.3350 0.1659 0.4024 0.066 Uiso 1 1 calc R . . . .
C26 C 0.2176(5) -0.0217(3) 0.2312(3) 0.058(3) Uani 1 1 d . . . . .
C27 C 0.1692(5) -0.0415(3) 0.2368(3) 0.065(3) Uani 1 1 d . . . . .
H27 H 0.1364 -0.0272 0.2412 0.079 Uiso 1 1 calc R . . . .
C28 C 0.1679(6) -0.0817(4) 0.2361(4) 0.082(4) Uani 1 1 d . . . . .
H28 H 0.1343 -0.0954 0.2399 0.098 Uiso 1 1 calc R . . . .
C29 C 0.2154(8) -0.1018(4) 0.2299(4) 0.096(5) Uani 1 1 d . . . . .
H29 H 0.2145 -0.1297 0.2289 0.115 Uiso 1 1 calc R . . . .
C30 C 0.2641(8) -0.0826(4) 0.2251(5) 0.100(5) Uani 1 1 d . . . . .
H30 H 0.2968 -0.0971 0.2209 0.120 Uiso 1 1 calc R . . . .
C31 C 0.2663(6) -0.0416(4) 0.2265(4) 0.083(4) Uani 1 1 d . . . . .
H31 H 0.3005 -0.0278 0.2243 0.100 Uiso 1 1 calc R . . . .
C32 C 0.1752(4) 0.1318(3) 0.0723(3) 0.052(3) Uani 1 1 d . . . . .
C33 C 0.1307(4) 0.1557(3) 0.0494(3) 0.057(3) Uani 1 1 d . . . . .
H33 H 0.1071 0.1700 0.0652 0.069 Uiso 1 1 calc R . . . .
C34 C 0.1209(5) 0.1586(3) 0.0040(4) 0.071(3) Uani 1 1 d . . . . .
H34 H 0.0902 0.1747 -0.0115 0.085 Uiso 1 1 calc R . . . .
C35 C 0.1552(6) 0.1382(3) -0.0199(4) 0.072(3) Uani 1 1 d . . . . .
H35 H 0.1490 0.1409 -0.0512 0.086 Uiso 1 1 calc R . . . .
C36 C 0.1984(5) 0.1141(3) 0.0032(4) 0.062(3) Uani 1 1 d . . . . .
H36 H 0.2215 0.0993 -0.0124 0.075 Uiso 1 1 calc R . . . .
C37 C 0.2085(4) 0.1112(3) 0.0488(3) 0.055(3) Uani 1 1 d . . . . .
H37 H 0.2388 0.0947 0.0642 0.066 Uiso 1 1 calc R . . . .
Cu2 Cu 0.35722(4) 0.19028(3) 0.19071(3) 0.0399(3) Uani 1 1 d . . . . .
F1B F 0.3768(2) 0.11128(15) 0.33670(17) 0.0495(13) Uani 1 1 d . . . . .
F2B F 0.3663(2) 0.04931(15) 0.26978(18) 0.0559(14) Uani 1 1 d . . . . .
F3B F 0.3751(2) 0.07115(16) 0.08388(17) 0.0579(14) Uani 1 1 d . . . . .
F4B F 0.3580(2) 0.14015(16) 0.02938(18) 0.0621(15) Uani 1 1 d . . . . .
F5B F 0.3027(2) 0.29621(15) 0.06405(17) 0.0528(13) Uani 1 1 d . . . . .
F6B F 0.3065(2) 0.33832(16) 0.14516(17) 0.0580(14) Uani 1 1 d . . . . .
F7B F 0.3889(2) 0.28860(15) 0.32964(16) 0.0477(13) Uani 1 1 d . . . . .
F8B F 0.39818(19) 0.20759(15) 0.36200(16) 0.0472(13) Uani 1 1 d . . . . .
N1B N 0.3749(3) 0.1462(2) 0.2293(2) 0.0386(18) Uani 1 1 d . . . . .
N2B N 0.3431(3) 0.1569(2) 0.1397(2) 0.0428(19) Uani 1 1 d . . . . .
N3B N 0.3557(3) 0.2396(2) 0.1613(2) 0.0405(18) Uani 1 1 d . . . . .
N4B N 0.3579(3) 0.2162(2) 0.2453(2) 0.0372(18) Uani 1 1 d . . . . .
C1B C 0.3744(3) 0.1525(3) 0.2719(3) 0.041(2) Uani 1 1 d . . . . .
C2B C 0.3739(4) 0.1167(3) 0.2930(3) 0.043(2) Uani 1 1 d . . . . .
C3B C 0.3706(4) 0.0877(3) 0.2621(3) 0.048(2) Uani 1 1 d . . . . .
C4B C 0.3692(4) 0.1064(3) 0.2209(3) 0.046(2) Uani 1 1 d . . . . .
C5B C 0.3622(4) 0.0909(3) 0.1774(3) 0.045(2) Uani 1 1 d . . . . .
C6B C 0.3550(3) 0.1168(3) 0.1407(3) 0.043(2) Uani 1 1 d . . . . .
C7B C 0.3619(4) 0.1071(3) 0.0970(3) 0.051(3) Uani 1 1 d . . . . .
C8B C 0.3550(4) 0.1389(3) 0.0716(3) 0.047(2) Uani 1 1 d . . . . .
C9B C 0.3439(4) 0.1718(3) 0.0977(3) 0.043(2) Uani 1 1 d . . . . .
C10B C 0.3394(3) 0.2109(3) 0.0862(3) 0.038(2) Uani 1 1 d . . . . .
C11B C 0.3402(3) 0.2423(3) 0.1152(3) 0.044(2) Uani 1 1 d . . . . .
C12B C 0.3217(4) 0.2817(3) 0.1050(3) 0.042(2) Uani 1 1 d . . . . .
C13B C 0.3239(4) 0.3010(3) 0.1428(3) 0.048(2) Uani 1 1 d . . . . .
C14B C 0.3470(4) 0.2758(3) 0.1788(3) 0.042(2) Uani 1 1 d . . . . .
C15B C 0.3547(3) 0.2852(3) 0.2247(3) 0.044(2) Uani 1 1 d . . . . .
C16B C 0.3622(3) 0.2561(3) 0.2566(3) 0.036(2) Uani 1 1 d . . . . .
C17B C 0.3784(3) 0.2563(3) 0.3039(3) 0.040(2) Uani 1 1 d . . . . .
C18B C 0.3841(4) 0.2193(3) 0.3190(3) 0.041(2) Uani 1 1 d . . . . .
C19B C 0.3728(3) 0.1936(3) 0.2817(3) 0.040(2) Uani 1 1 d . . . . .
C20B C 0.3635(4) 0.0483(3) 0.1713(3) 0.049(2) Uani 1 1 d . . . . .
C21B C 0.3166(4) 0.0299(3) 0.1418(3) 0.054(3) Uani 1 1 d . . . . .
H21B H 0.2849 0.0451 0.1263 0.064 Uiso 1 1 calc R . . . .
C22B C 0.3171(4) -0.0107(3) 0.1357(4) 0.056(3) Uani 1 1 d . . . . .
H22B H 0.2852 -0.0233 0.1167 0.067 Uiso 1 1 calc R . . . .
C23B C 0.3639(5) -0.0323(3) 0.1574(4) 0.073(3) Uani 1 1 d . . . . .
H23B H 0.3646 -0.0599 0.1526 0.087 Uiso 1 1 calc R . . . .
C24B C 0.4096(5) -0.0149(3) 0.1859(4) 0.074(3) Uani 1 1 d . . . . .
H24B H 0.4413 -0.0304 0.2009 0.088 Uiso 1 1 calc R . . . .
C25B C 0.4097(4) 0.0255(3) 0.1929(4) 0.065(3) Uani 1 1 d . . . . .
H25B H 0.4416 0.0375 0.2126 0.078 Uiso 1 1 calc R . . . .
C26B C 0.3356(4) 0.2208(3) 0.0385(3) 0.044(2) Uani 1 1 d . . . . .
C27B C 0.2839(4) 0.2176(3) 0.0069(4) 0.058(3) Uani 1 1 d . . . . .
H27B H 0.2499 0.2082 0.0151 0.070 Uiso 1 1 calc R . . . .
C28B C 0.2823(4) 0.2282(3) -0.0364(3) 0.059(3) Uani 1 1 d . . . . .
H28B H 0.2465 0.2270 -0.0577 0.071 Uiso 1 1 calc R . . . .
C29B C 0.3320(4) 0.2405(3) -0.0497(3) 0.049(2) Uani 1 1 d . . . . .
H29B H 0.3306 0.2466 -0.0800 0.059 Uiso 1 1 calc R . . . .
C30B C 0.3828(4) 0.2436(3) -0.0188(3) 0.049(2) Uani 1 1 d . . . . .
H30B H 0.4170 0.2520 -0.0275 0.058 Uiso 1 1 calc R . . . .
C31B C 0.3849(4) 0.2346(3) 0.0260(3) 0.045(2) Uani 1 1 d . . . . .
H31B H 0.4200 0.2380 0.0476 0.054 Uiso 1 1 calc R . . . .
C32B C 0.3517(4) 0.3269(3) 0.2377(3) 0.039(2) Uani 1 1 d . . . . .
C33B C 0.3132(4) 0.3391(3) 0.2617(3) 0.048(2) Uani 1 1 d . . . . .
H33B H 0.2887 0.3204 0.2712 0.057 Uiso 1 1 calc R . . . .
C34B C 0.3092(4) 0.3778(3) 0.2724(3) 0.054(3) Uani 1 1 d . . . . .
H34B H 0.2813 0.3857 0.2886 0.065 Uiso 1 1 calc R . . . .
C35B C 0.3450(4) 0.4056(3) 0.2600(3) 0.049(2) Uani 1 1 d . . . . .
H35B H 0.3425 0.4323 0.2681 0.058 Uiso 1 1 calc R . . . .
C36B C 0.3846(4) 0.3940(3) 0.2356(3) 0.047(2) Uani 1 1 d . . . . .
H36B H 0.4095 0.4128 0.2267 0.057 Uiso 1 1 calc R . . . .
C37B C 0.3879(4) 0.3549(3) 0.2243(3) 0.042(2) Uani 1 1 d . . . . .
H37B H 0.4149 0.3469 0.2073 0.051 Uiso 1 1 calc R . . . .
Cu3 Cu 0.52023(4) 0.22282(4) 0.28042(3) 0.0424(3) Uani 1 1 d . . . . .
F1C F 0.4857(2) 0.11543(17) 0.15832(16) 0.0537(14) Uani 1 1 d . . . . .
F2C F 0.4803(2) 0.18784(17) 0.10684(16) 0.0544(14) Uani 1 1 d . . . . .
F3C F 0.5518(2) 0.34339(17) 0.18150(16) 0.0575(14) Uani 1 1 d . . . . .
F4C F 0.5647(2) 0.37269(18) 0.27002(17) 0.0605(15) Uani 1 1 d . . . . .
F5C F 0.5081(2) 0.30409(16) 0.42265(16) 0.0552(14) Uani 1 1 d . . . . .
F6C F 0.5105(2) 0.22270(16) 0.44978(16) 0.0550(14) Uani 1 1 d . . . . .
F7C F 0.5340(2) 0.07888(17) 0.35317(17) 0.0588(14) Uani 1 1 d . . . . .
F8C F 0.5187(2) 0.07196(17) 0.25732(17) 0.0551(14) Uani 1 1 d . . . . .
N1C N 0.5180(3) 0.2003(3) 0.2233(2) 0.047(2) Uani 1 1 d . . . . .
N2C N 0.5126(3) 0.2751(2) 0.2554(2) 0.0454(19) Uani 1 1 d . . . . .
N3C N 0.5360(3) 0.2365(2) 0.3417(2) 0.0404(18) Uani 1 1 d . . . . .
N4C N 0.5118(3) 0.1690(2) 0.2949(2) 0.0406(18) Uani 1 1 d . . . . .
C1C C 0.5084(3) 0.1621(3) 0.2201(3) 0.042(2) Uani 1 1 d . . . . .
C2C C 0.4942(3) 0.1523(3) 0.1743(3) 0.044(2) Uani 1 1 d . . . . .
C3C C 0.4934(3) 0.1855(3) 0.1513(3) 0.043(2) Uani 1 1 d . . . . .
C4C C 0.5075(3) 0.2180(3) 0.1809(3) 0.045(3) Uani 1 1 d . . . . .
C5C C 0.5095(3) 0.2585(3) 0.1763(3) 0.044(2) Uani 1 1 d . . . . .
C6C C 0.5190(4) 0.2840(3) 0.2134(3) 0.047(3) Uani 1 1 d . . . . .
C7C C 0.5384(4) 0.3239(3) 0.2153(3) 0.045(2) Uani 1 1 d . . . . .
C8C C 0.5441(4) 0.3374(3) 0.2553(3) 0.046(2) Uani 1 1 d . . . . .
C9C C 0.5287(4) 0.3073(3) 0.2826(3) 0.046(2) Uani 1 1 d . . . . .
C10C C 0.5309(4) 0.3086(3) 0.3289(3) 0.048(2) Uani 1 1 d . . . . .
C11C C 0.5290(3) 0.2749(3) 0.3547(3) 0.043(2) Uani 1 1 d . . . . .
C12C C 0.5205(4) 0.2733(3) 0.3991(3) 0.048(3) Uani 1 1 d . . . . .
C13C C 0.5214(4) 0.2355(3) 0.4113(3) 0.047(2) Uani 1 1 d . . . . .
C14C C 0.5301(3) 0.2115(3) 0.3762(3) 0.042(2) Uani 1 1 d . . . . .
C15C C 0.5295(3) 0.1699(3) 0.3751(3) 0.047(3) Uani 1 1 d . . . . .
C16C C 0.5219(3) 0.1493(3) 0.3354(3) 0.045(2) Uani 1 1 d . . . . .
C17C C 0.5251(4) 0.1089(3) 0.3246(3) 0.048(2) Uani 1 1 d . . . . .
C18C C 0.5193(4) 0.1053(3) 0.2801(3) 0.049(3) Uani 1 1 d . . . . .
C19C C 0.5121(3) 0.1429(3) 0.2618(3) 0.041(2) Uani 1 1 d . . . . .
C20C C 0.5038(4) 0.2761(3) 0.1311(3) 0.048(2) Uani 1 1 d . . . . .
C21C C 0.4650(4) 0.3057(3) 0.1169(3) 0.047(2) Uani 1 1 d . . . . .
H21C H 0.4412 0.3147 0.1359 0.056 Uiso 1 1 calc R . . . .
C22C C 0.4594(4) 0.3229(3) 0.0754(3) 0.056(3) Uani 1 1 d . . . . .
H22C H 0.4325 0.3436 0.0662 0.067 Uiso 1 1 calc R . . . .
C23C C 0.4935(4) 0.3094(3) 0.0479(3) 0.054(3) Uani 1 1 d . . . . .
H23C H 0.4899 0.3205 0.0192 0.064 Uiso 1 1 calc R . . . .
C24C C 0.5326(4) 0.2798(3) 0.0617(3) 0.049(3) Uani 1 1 d . . . . .
H24C H 0.5565 0.2709 0.0427 0.059 Uiso 1 1 calc R . . . .
C25C C 0.5377(4) 0.2627(3) 0.1032(3) 0.046(2) Uani 1 1 d . . . . .
H25C H 0.5645 0.2419 0.1124 0.055 Uiso 1 1 calc R . . . .
C26C C 0.5346(4) 0.3476(3) 0.3500(3) 0.045(2) Uani 1 1 d . . . . .
C27C C 0.4906(4) 0.3754(3) 0.3361(3) 0.057(3) Uani 1 1 d . . . . .
H27C H 0.4583 0.3689 0.3129 0.069 Uiso 1 1 calc R . . . .
C28C C 0.4932(4) 0.4116(3) 0.3553(3) 0.056(3) Uani 1 1 d . . . . .
H28C H 0.4632 0.4303 0.3454 0.067 Uiso 1 1 calc R . . . .
C29C C 0.5401(5) 0.4208(3) 0.3893(3) 0.058(3) Uani 1 1 d . . . . .
H29C H 0.5424 0.4457 0.4033 0.070 Uiso 1 1 calc R . . . .
C30C C 0.5822(4) 0.3941(3) 0.4024(3) 0.053(3) Uani 1 1 d . . . . .
H30C H 0.6145 0.4008 0.4255 0.063 Uiso 1 1 calc R . . . .
C31C C 0.5803(4) 0.3580(3) 0.3838(3) 0.051(3) Uani 1 1 d . . . . .
H31C H 0.6108 0.3398 0.3941 0.061 Uiso 1 1 calc R . . . .
C32C C 0.5357(4) 0.1476(3) 0.4169(3) 0.044(2) Uani 1 1 d . . . . .
C33C C 0.4934(4) 0.1212(3) 0.4236(3) 0.057(3) Uani 1 1 d . . . . .
H33C H 0.4591 0.1177 0.4010 0.068 Uiso 1 1 calc R . . . .
C34C C 0.5004(5) 0.1002(3) 0.4622(3) 0.062(3) Uani 1 1 d . . . . .
H34C H 0.4712 0.0821 0.4659 0.074 Uiso 1 1 calc R . . . .
C35C C 0.5486(4) 0.1047(3) 0.4954(3) 0.055(3) Uani 1 1 d . . . . .
H35C H 0.5523 0.0906 0.5225 0.065 Uiso 1 1 calc R . . . .
C36C C 0.5921(4) 0.1301(3) 0.4895(3) 0.051(3) Uani 1 1 d . . . . .
H36C H 0.6268 0.1321 0.5118 0.061 Uiso 1 1 calc R . . . .
C37C C 0.5853(4) 0.1525(3) 0.4510(3) 0.048(2) Uani 1 1 d . . . . .
H37C H 0.6142 0.1710 0.4478 0.057 Uiso 1 1 calc R . . . .
Cu4 Cu 0.65684(4) 0.13105(3) 0.27682(3) 0.0399(3) Uani 1 1 d . . . . .
F1D F 0.64085(19) 0.26221(14) 0.18859(15) 0.0426(12) Uani 1 1 d . . . . .
F2D F 0.6660(2) 0.28869(16) 0.28099(16) 0.0486(13) Uani 1 1 d . . . . .
F3D F 0.7466(2) 0.1890(2) 0.43527(17) 0.0720(18) Uani 1 1 d . . . . .
F4D F 0.7350(3) 0.1064(2) 0.44748(17) 0.082(2) Uani 1 1 d . . . . .
F5D F 0.6137(3) -0.01010(17) 0.32923(18) 0.0740(18) Uani 1 1 d . . . . .
F6D F 0.5855(2) -0.01301(16) 0.23357(18) 0.0595(15) Uani 1 1 d . . . . .
F7D F 0.6273(2) 0.10052(14) 0.10354(15) 0.0450(12) Uani 1 1 d . . . . .
F8D F 0.63643(19) 0.18605(14) 0.11753(14) 0.0408(12) Uani 1 1 d . . . . .
N1D N 0.6694(3) 0.1855(2) 0.2675(2) 0.0360(17) Uani 1 1 d . . . . .
N2D N 0.6669(3) 0.1392(2) 0.3396(2) 0.0436(19) Uani 1 1 d . . . . .
N3D N 0.6563(3) 0.0750(2) 0.2779(2) 0.046(2) Uani 1 1 d . . . . .
N4D N 0.6328(3) 0.1314(2) 0.2137(2) 0.0363(17) Uani 1 1 d . . . . .
C1D C 0.6531(3) 0.1981(3) 0.2249(3) 0.042(2) Uani 1 1 d . . . . .
C2D C 0.6523(3) 0.2397(3) 0.2247(3) 0.035(2) Uani 1 1 d . . . . .
C3D C 0.6652(3) 0.2510(3) 0.2674(3) 0.042(2) Uani 1 1 d . . . . .
C4D C 0.6750(3) 0.2173(3) 0.2953(3) 0.042(2) Uani 1 1 d . . . . .
C5D C 0.6867(4) 0.2127(3) 0.3406(3) 0.046(2) Uani 1 1 d . . . . .
C6D C 0.6887(4) 0.1748(3) 0.3602(3) 0.051(3) Uani 1 1 d . . . . .
C7D C 0.7161(4) 0.1645(4) 0.4042(3) 0.057(3) Uani 1 1 d . . . . .
C8D C 0.7118(5) 0.1263(4) 0.4098(3) 0.062(3) Uani 1 1 d . . . . .
C9D C 0.6812(4) 0.1098(3) 0.3690(3) 0.052(3) Uani 1 1 d . . . . .
C10D C 0.6700(4) 0.0698(4) 0.3596(3) 0.059(3) Uani 1 1 d . . . . .
C11D C 0.6526(4) 0.0540(3) 0.3161(3) 0.055(3) Uani 1 1 d . . . . .
C12D C 0.6265(4) 0.0175(3) 0.3021(3) 0.052(3) Uani 1 1 d . . . . .
C13D C 0.6144(4) 0.0163(3) 0.2581(3) 0.049(2) Uani 1 1 d . . . . .
C14D C 0.6328(4) 0.0519(3) 0.2416(3) 0.041(2) Uani 1 1 d . . . . .
C15D C 0.6249(3) 0.0625(3) 0.1959(3) 0.038(2) Uani 1 1 d . . . . .
C16D C 0.6276(3) 0.1007(3) 0.1836(3) 0.035(2) Uani 1 1 d . . . . .
C17D C 0.6287(3) 0.1193(3) 0.1422(2) 0.036(2) Uani 1 1 d . . . . .
C18D C 0.6349(3) 0.1591(3) 0.1484(3) 0.037(2) Uani 1 1 d . . . . .
C19D C 0.6391(3) 0.1660(3) 0.1938(3) 0.035(2) Uani 1 1 d . . . . .
C20D C 0.7020(4) 0.2467(3) 0.3704(3) 0.052(3) Uani 1 1 d . . . . .
C21D C 0.6726(4) 0.2526(3) 0.4049(3) 0.050(3) Uani 1 1 d . . . . .
H21D H 0.6430 0.2349 0.4087 0.059 Uiso 1 1 calc R . . . .
C22D C 0.6872(4) 0.2842(3) 0.4329(3) 0.053(3) Uani 1 1 d . . . . .
H22D H 0.6669 0.2883 0.4558 0.064 Uiso 1 1 calc R . . . .
C23D C 0.7303(4) 0.3100(3) 0.4288(3) 0.056(3) Uani 1 1 d . . . . .
H23D H 0.7400 0.3315 0.4488 0.067 Uiso 1 1 calc R . . . .
C24D C 0.7597(4) 0.3043(3) 0.3947(3) 0.064(3) Uani 1 1 d . . . . .
H24D H 0.7890 0.3223 0.3911 0.077 Uiso 1 1 calc R . . . .
C25D C 0.7463(4) 0.2727(3) 0.3664(3) 0.056(3) Uani 1 1 d . . . . .
H25D H 0.7674 0.2685 0.3439 0.068 Uiso 1 1 calc R . . . .
C26D C 0.6763(5) 0.0417(3) 0.3972(3) 0.070(3) Uani 1 1 d . . . . .
C27D C 0.6428(6) 0.0460(4) 0.4296(3) 0.082(4) Uani 1 1 d . . . . .
H27D H 0.6147 0.0664 0.4273 0.099 Uiso 1 1 calc R . . . .
C28D C 0.6518(8) 0.0199(4) 0.4650(4) 0.124(7) Uani 1 1 d . . . . .
H28D H 0.6297 0.0225 0.4870 0.149 Uiso 1 1 calc R . . . .
C29D C 0.6917(11) -0.0092(5) 0.4685(5) 0.181(11) Uani 1 1 d . . . . .
H29D H 0.6975 -0.0266 0.4931 0.218 Uiso 1 1 calc R . . . .
C30D C 0.7241(9) -0.0139(5) 0.4368(5) 0.140(8) Uani 1 1 d . . . . .
H30D H 0.7515 -0.0347 0.4397 0.168 Uiso 1 1 calc R . . . .
C31D C 0.7174(7) 0.0109(4) 0.4011(4) 0.106(5) Uani 1 1 d . . . . .
H31D H 0.7400 0.0076 0.3794 0.127 Uiso 1 1 calc R . . . .
C32D C 0.6128(4) 0.0312(3) 0.1621(3) 0.043(2) Uani 1 1 d . . . . .
C33D C 0.6497(4) -0.0009(3) 0.1640(3) 0.043(2) Uani 1 1 d . . . . .
H33D H 0.6827 -0.0031 0.1878 0.052 Uiso 1 1 calc R . . . .
C34D C 0.6387(5) -0.0301(3) 0.1312(3) 0.055(3) Uani 1 1 d . . . . .
H34D H 0.6642 -0.0519 0.1327 0.066 Uiso 1 1 calc R . . . .
C35D C 0.5896(5) -0.0268(3) 0.0962(3) 0.053(3) Uani 1 1 d . . . . .
H35D H 0.5818 -0.0464 0.0736 0.064 Uiso 1 1 calc R . . . .
C36D C 0.5530(4) 0.0048(3) 0.0947(3) 0.054(3) Uani 1 1 d . . . . .
H36D H 0.5196 0.0067 0.0711 0.064 Uiso 1 1 calc R . . . .
C37D C 0.5637(4) 0.0338(3) 0.1265(3) 0.047(2) Uani 1 1 d . . . . .
H37D H 0.5380 0.0556 0.1245 0.056 Uiso 1 1 calc R . . . .
Cu5 Cu 0.78271(4) 0.11902(3) 0.18049(3) 0.0312(3) Uani 1 1 d . . . . .
F1E F 0.80431(18) 0.17010(13) 0.34131(14) 0.0369(11) Uani 1 1 d . . . . .
F2E F 0.8060(2) 0.08408(14) 0.35219(14) 0.0408(12) Uani 1 1 d . . . . .
F3E F 0.8278(2) -0.03103(15) 0.21732(16) 0.0528(13) Uani 1 1 d . . . . .
F4E F 0.8047(2) -0.02445(15) 0.12156(16) 0.0555(14) Uani 1 1 d . . . . .
F5E F 0.7073(2) 0.10010(15) 0.00820(15) 0.0507(13) Uani 1 1 d . . . . .
F6E F 0.6992(2) 0.18282(15) 0.02449(15) 0.0516(13) Uani 1 1 d . . . . .
F7E F 0.78746(19) 0.27669(13) 0.18355(14) 0.0394(11) Uani 1 1 d . . . . .
F8E F 0.80679(18) 0.24746(13) 0.27418(14) 0.0359(11) Uani 1 1 d . . . . .
N1E N 0.8048(3) 0.11721(19) 0.2437(2) 0.0306(16) Uani 1 1 d . . . . .
N2E N 0.7775(3) 0.0632(2) 0.1770(2) 0.0374(17) Uani 1 1 d . . . . .
N3E N 0.7736(3) 0.1294(2) 0.1188(2) 0.0345(17) Uani 1 1 d . . . . .
N4E N 0.7757(3) 0.1738(2) 0.1923(2) 0.0319(16) Uani 1 1 d . . . . .
C1E C 0.8010(3) 0.1510(3) 0.2647(3) 0.032(2) Uani 1 1 d . . . . .
C2E C 0.8037(3) 0.1429(3) 0.3095(2) 0.031(2) Uani 1 1 d . . . . .
C3E C 0.8061(3) 0.1035(3) 0.3146(2) 0.034(2) Uani 1 1 d . . . . .
C4E C 0.8062(3) 0.0861(2) 0.2724(3) 0.0293(19) Uani 1 1 d . . . . .
C5E C 0.8044(3) 0.0475(3) 0.2578(3) 0.036(2) Uani 1 1 d . . . . .
C6E C 0.7964(3) 0.0374(2) 0.2124(3) 0.033(2) Uani 1 1 d . . . . .
C7E C 0.8077(4) 0.0012(2) 0.1947(3) 0.036(2) Uani 1 1 d . . . . .
C8E C 0.7965(4) 0.0042(3) 0.1502(3) 0.042(2) Uani 1 1 d . . . . .
C9E C 0.7783(4) 0.0429(3) 0.1382(3) 0.040(2) Uani 1 1 d . . . . .
C10E C 0.7650(4) 0.0598(3) 0.0955(3) 0.038(2) Uani 1 1 d . . . . .
C11E C 0.7584(3) 0.1000(3) 0.0873(3) 0.039(2) Uani 1 1 d . . . . .
C12E C 0.7305(4) 0.1190(3) 0.0467(3) 0.040(2) Uani 1 1 d . . . . .
C13E C 0.7279(4) 0.1572(3) 0.0542(3) 0.039(2) Uani 1 1 d . . . . .
C14E C 0.7556(3) 0.1655(3) 0.0992(3) 0.034(2) Uani 1 1 d . . . . .
C15E C 0.7609(3) 0.2028(2) 0.1195(3) 0.032(2) Uani 1 1 d . . . . .
C16E C 0.7723(3) 0.2064(2) 0.1654(3) 0.0283(19) Uani 1 1 d . . . . .
C17E C 0.7847(3) 0.2392(3) 0.1949(3) 0.031(2) Uani 1 1 d . . . . .
C18E C 0.7953(3) 0.2259(2) 0.2372(3) 0.030(2) Uani 1 1 d . . . . .
C19E C 0.7913(3) 0.1845(2) 0.2357(2) 0.0284(19) Uani 1 1 d . . . . .
C20E C 0.8126(4) 0.0149(2) 0.2913(3) 0.037(2) Uani 1 1 d . . . . .
C21E C 0.7705(4) -0.0136(3) 0.2892(3) 0.042(2) Uani 1 1 d . . . . .
H21E H 0.7368 -0.0130 0.2659 0.051 Uiso 1 1 calc R . . . .
C22E C 0.7772(5) -0.0434(3) 0.3214(3) 0.050(3) Uani 1 1 d . . . . .
H22E H 0.7485 -0.0633 0.3198 0.060 Uiso 1 1 calc R . . . .
C23E C 0.8264(5) -0.0435(3) 0.3556(3) 0.057(3) Uani 1 1 d . . . . .
H23E H 0.8311 -0.0631 0.3779 0.069 Uiso 1 1 calc R . . . .
C24E C 0.8688(5) -0.0150(3) 0.3572(3) 0.052(3) Uani 1 1 d . . . . .
H24E H 0.9029 -0.0157 0.3803 0.063 Uiso 1 1 calc R . . . .
C25E C 0.8619(4) 0.0141(3) 0.3262(3) 0.047(2) Uani 1 1 d . . . . .
H25E H 0.8908 0.0339 0.3281 0.056 Uiso 1 1 calc R . . . .
C26E C 0.7562(4) 0.0327(3) 0.0560(3) 0.052(3) Uani 1 1 d . . . . .
C27E C 0.7074(5) 0.0091(3) 0.0455(3) 0.067(3) Uani 1 1 d . . . . .
H27E H 0.6804 0.0089 0.0641 0.081 Uiso 1 1 calc R . . . .
C28E C 0.6982(7) -0.0140(4) 0.0083(4) 0.090(4) Uani 1 1 d . . . . .
H28E H 0.6648 -0.0303 0.0010 0.108 Uiso 1 1 calc R . . . .
C29E C 0.7365(7) -0.0135(3) -0.0180(4) 0.087(4) Uani 1 1 d . . . . .
H29E H 0.7299 -0.0300 -0.0434 0.104 Uiso 1 1 calc R . . . .
C30E C 0.7849(6) 0.0101(4) -0.0093(4) 0.084(4) Uani 1 1 d . . . . .
H30E H 0.8113 0.0097 -0.0285 0.100 Uiso 1 1 calc R . . . .
C31E C 0.7949(5) 0.0345(3) 0.0276(3) 0.066(3) Uani 1 1 d . . . . .
H31E H 0.8271 0.0520 0.0336 0.080 Uiso 1 1 calc R . . . .
C32E C 0.7490(4) 0.2383(2) 0.0908(3) 0.036(2) Uani 1 1 d . . . . .
C33E C 0.7089(3) 0.2658(3) 0.0962(3) 0.037(2) Uani 1 1 d . . . . .
H33E H 0.6887 0.2626 0.1194 0.044 Uiso 1 1 calc R . . . .
C34E C 0.6974(4) 0.2979(3) 0.0686(3) 0.045(2) Uani 1 1 d . . . . .
H34E H 0.6698 0.3169 0.0731 0.054 Uiso 1 1 calc R . . . .
C35E C 0.7256(4) 0.3026(3) 0.0346(3) 0.048(2) Uani 1 1 d . . . . .
H35E H 0.7172 0.3245 0.0152 0.057 Uiso 1 1 calc R . . . .
C36E C 0.7672(4) 0.2747(3) 0.0289(3) 0.050(3) Uani 1 1 d . . . . .
H36E H 0.7869 0.2777 0.0055 0.061 Uiso 1 1 calc R . . . .
C37E C 0.7792(4) 0.2431(3) 0.0572(3) 0.040(2) Uani 1 1 d . . . . .
H37E H 0.8080 0.2246 0.0538 0.048 Uiso 1 1 calc R . . . .
Cu6 Cu 0.92707(4) 0.20992(3) 0.18479(3) 0.0343(3) Uani 1 1 d . . . . .
F1F F 0.9150(2) 0.05909(14) 0.20339(16) 0.0467(12) Uani 1 1 d . . . . .
F2F F 0.9056(2) 0.06781(15) 0.10781(17) 0.0547(14) Uani 1 1 d . . . . .
F3F F 0.9372(3) 0.21180(17) 0.01511(17) 0.0655(16) Uani 1 1 d . . . . .
F4F F 0.9417(3) 0.29261(17) 0.04324(17) 0.0635(15) Uani 1 1 d . . . . .
F5F F 0.8921(2) 0.36125(15) 0.19746(16) 0.0534(14) Uani 1 1 d . . . . .
F6F F 0.8956(2) 0.33009(14) 0.28437(15) 0.0452(12) Uani 1 1 d . . . . .
F7F F 0.96192(19) 0.17345(13) 0.35720(14) 0.0399(11) Uani 1 1 d . . . . .
F8F F 0.95193(19) 0.10091(14) 0.30468(15) 0.0420(12) Uani 1 1 d . . . . .
N1F N 0.9324(3) 0.1559(2) 0.1689(2) 0.0385(18) Uani 1 1 d . . . . .
N2F N 0.9134(3) 0.2246(2) 0.1237(2) 0.0363(17) Uani 1 1 d . . . . .
N3F N 0.9362(3) 0.26130(19) 0.2102(2) 0.0326(16) Uani 1 1 d . . . . .
N4F N 0.9252(3) 0.1876(2) 0.2409(2) 0.0342(17) Uani 1 1 d . . . . .
C1F C 0.9279(3) 0.1302(3) 0.2012(3) 0.035(2) Uani 1 1 d . . . . .
C2F C 0.9189(3) 0.0929(3) 0.1817(3) 0.038(2) Uani 1 1 d . . . . .
C3F C 0.9168(4) 0.0971(3) 0.1382(3) 0.042(2) Uani 1 1 d . . . . .
C4F C 0.9224(3) 0.1376(3) 0.1288(3) 0.036(2) Uani 1 1 d . . . . .
C5F C 0.9178(3) 0.1585(3) 0.0899(3) 0.041(2) Uani 1 1 d . . . . .
C6F C 0.9192(4) 0.2001(3) 0.0891(3) 0.041(2) Uani 1 1 d . . . . .
C7F C 0.9290(4) 0.2243(3) 0.0541(3) 0.047(2) Uani 1 1 d . . . . .
C8F C 0.9307(4) 0.2615(3) 0.0673(3) 0.052(3) Uani 1 1 d . . . . .
C9F C 0.9223(4) 0.2630(3) 0.1116(3) 0.043(2) Uani 1 1 d . . . . .
C10F C 0.9219(4) 0.2966(3) 0.1378(3) 0.041(2) Uani 1 1 d . . . . .
C11F C 0.9238(4) 0.2945(3) 0.1843(3) 0.039(2) Uani 1 1 d . . . . .
C12F C 0.9088(4) 0.3248(3) 0.2104(3) 0.040(2) Uani 1 1 d . . . . .
C13F C 0.9112(4) 0.3097(2) 0.2514(3) 0.036(2) Uani 1 1 d . . . . .
C14F C 0.9295(3) 0.2705(3) 0.2525(3) 0.033(2) Uani 1 1 d . . . . .
C15F C 0.9364(3) 0.2443(3) 0.2890(3) 0.033(2) Uani 1 1 d . . . . .
C16F C 0.9364(3) 0.2038(2) 0.2831(3) 0.033(2) Uani 1 1 d . . . . .
C17F C 0.9477(3) 0.1712(3) 0.3131(3) 0.034(2) Uani 1 1 d . . . . .
C18F C 0.9451(3) 0.1377(2) 0.2886(3) 0.035(2) Uani 1 1 d . . . . .
C19F C 0.9318(3) 0.1480(3) 0.2434(3) 0.033(2) Uani 1 1 d . . . . .
C20F C 0.9138(4) 0.1370(3) 0.0465(3) 0.050(3) Uani 1 1 d . . . . .
C21F C 0.8651(4) 0.1394(3) 0.0127(3) 0.051(3) Uani 1 1 d . . . . .
H21F H 0.8336 0.1555 0.0164 0.061 Uiso 1 1 calc R . . . .
C22F C 0.8611(5) 0.1193(3) -0.0259(3) 0.062(3) Uani 1 1 d . . . . .
H22F H 0.8271 0.1214 -0.0489 0.074 Uiso 1 1 calc R . . . .
C23F C 0.9055(7) 0.0962(4) -0.0315(4) 0.091(4) Uani 1 1 d . . . . .
H23F H 0.9029 0.0826 -0.0587 0.109 Uiso 1 1 calc R . . . .
C24F C 0.9533(6) 0.0924(5) 0.0011(4) 0.115(6) Uani 1 1 d . . . . .
H24F H 0.9841 0.0759 -0.0030 0.138 Uiso 1 1 calc R . . . .
C25F C 0.9576(5) 0.1126(4) 0.0407(4) 0.098(5) Uani 1 1 d . . . . .
H25F H 0.9912 0.1096 0.0639 0.117 Uiso 1 1 calc R . . . .
C26F C 0.9204(4) 0.3356(3) 0.1175(3) 0.046(2) Uani 1 1 d . . . . .
C27F C 0.8709(5) 0.3480(3) 0.0862(3) 0.062(3) Uani 1 1 d . . . . .
H27F H 0.8387 0.3307 0.0778 0.074 Uiso 1 1 calc R . . . .
C28F C 0.8690(6) 0.3851(4) 0.0677(4) 0.076(4) Uani 1 1 d . . . . .
H28F H 0.8356 0.3933 0.0464 0.091 Uiso 1 1 calc R . . . .
C29F C 0.9144(7) 0.4098(4) 0.0800(4) 0.073(3) Uani 1 1 d . . . . .
H29F H 0.9120 0.4355 0.0677 0.087 Uiso 1 1 calc R . . . .
C30F C 0.9647(6) 0.3986(3) 0.1104(4) 0.067(3) Uani 1 1 d . . . . .
H30F H 0.9969 0.4159 0.1179 0.080 Uiso 1 1 calc R . . . .
C31F C 0.9664(4) 0.3615(3) 0.1292(3) 0.051(3) Uani 1 1 d . . . . .
H31F H 0.9999 0.3537 0.1506 0.062 Uiso 1 1 calc R . . . .
C32F C 0.9412(3) 0.2619(2) 0.3340(3) 0.032(2) Uani 1 1 d . . . . .
C33F C 0.9067(3) 0.2495(3) 0.3623(3) 0.036(2) Uani 1 1 d . . . . .
H33F H 0.8807 0.2281 0.3537 0.043 Uiso 1 1 calc R . . . .
C34F C 0.9094(4) 0.2673(3) 0.4023(3) 0.041(2) Uani 1 1 d . . . . .
H34F H 0.8859 0.2580 0.4214 0.049 Uiso 1 1 calc R . . . .
C35F C 0.9460(4) 0.2987(3) 0.4151(3) 0.043(2) Uani 1 1 d . . . . .
H35F H 0.9465 0.3119 0.4423 0.052 Uiso 1 1 calc R . . . .
C36F C 0.9822(4) 0.3110(3) 0.3878(3) 0.043(2) Uani 1 1 d . . . . .
H36F H 1.0088 0.3319 0.3971 0.052 Uiso 1 1 calc R . . . .
C37F C 0.9799(4) 0.2930(2) 0.3475(3) 0.037(2) Uani 1 1 d . . . . .
H37F H 1.0044 0.3016 0.3289 0.044 Uiso 1 1 calc R . . . .
Cu7 Cu 0.08748(4) 0.18357(3) 0.28272(3) 0.0353(3) Uani 1 1 d . . . . .
F1G F 0.0489(2) 0.20302(14) 0.11212(17) 0.0481(13) Uani 1 1 d . . . . .
F2G F 0.0627(2) 0.28354(14) 0.14540(16) 0.0477(13) Uani 1 1 d . . . . .
F3G F 0.1372(2) 0.33160(15) 0.33097(17) 0.0545(14) Uani 1 1 d . . . . .
F4G F 0.1404(2) 0.28799(14) 0.41175(17) 0.0493(13) Uani 1 1 d . . . . .
F5G F 0.0777(2) 0.13271(15) 0.44189(16) 0.0523(13) Uani 1 1 d . . . . .
F6G F 0.0608(2) 0.06415(14) 0.38637(17) 0.0531(13) Uani 1 1 d . . . . .
F7G F 0.0712(2) 0.04381(14) 0.20074(17) 0.0509(13) Uani 1 1 d . . . . .
F8G F 0.0631(2) 0.10640(15) 0.13486(17) 0.0475(13) Uani 1 1 d . . . . .
N1G N 0.0884(3) 0.2102(2) 0.2285(2) 0.0360(17) Uani 1 1 d . . . . .
N2G N 0.0902(3) 0.2324(2) 0.3132(2) 0.0341(17) Uani 1 1 d . . . . .
N3G N 0.0993(3) 0.1496(2) 0.3329(2) 0.0355(17) Uani 1 1 d . . . . .
N4G N 0.0688(3) 0.14008(19) 0.2438(2) 0.0354(17) Uani 1 1 d . . . . .
C1G C 0.0720(3) 0.1884(3) 0.1917(3) 0.036(2) Uani 1 1 d . . . . .
C2G C 0.0620(3) 0.2140(3) 0.1549(3) 0.041(2) Uani 1 1 d . . . . .
C3G C 0.0707(4) 0.2511(3) 0.1709(3) 0.043(2) Uani 1 1 d . . . . .
C4G C 0.0855(3) 0.2494(3) 0.2179(3) 0.039(2) Uani 1 1 d . . . . .
C5G C 0.0933(3) 0.2785(2) 0.2510(3) 0.036(2) Uani 1 1 d . . . . .
C6G C 0.1008(3) 0.2691(2) 0.2963(3) 0.035(2) Uani 1 1 d . . . . .
C7G C 0.1212(3) 0.2939(3) 0.3331(3) 0.040(2) Uani 1 1 d . . . . .
C8G C 0.1231(4) 0.2736(3) 0.3706(3) 0.040(2) Uani 1 1 d . . . . .
C9G C 0.1049(3) 0.2350(2) 0.3580(3) 0.039(2) Uani 1 1 d . . . . .
C10G C 0.1038(3) 0.2034(3) 0.3882(3) 0.037(2) Uani 1 1 d . . . . .
C11G C 0.0972(3) 0.1635(3) 0.3745(3) 0.038(2) Uani 1 1 d . . . . .
C12G C 0.0839(4) 0.1319(3) 0.3996(3) 0.041(2) Uani 1 1 d . . . . .
C13G C 0.0771(4) 0.0995(3) 0.3738(3) 0.043(2) Uani 1 1 d . . . . .
C14G C 0.0857(3) 0.1097(3) 0.3319(3) 0.037(2) Uani 1 1 d . . . . .
C15G C 0.0786(3) 0.0856(2) 0.2940(3) 0.040(2) Uani 1 1 d . . . . .
C16G C 0.0715(3) 0.1001(3) 0.2512(3) 0.037(2) Uani 1 1 d . . . . .
C17G C 0.0686(4) 0.0825(3) 0.2091(3) 0.044(2) Uani 1 1 d . . . . .
C18G C 0.0667(4) 0.1107(3) 0.1780(3) 0.040(2) Uani 1 1 d . . . . .
C19G C 0.0685(3) 0.1478(3) 0.2006(3) 0.037(2) Uani 1 1 d . . . . .
C20G C 0.0959(4) 0.3204(3) 0.2383(3) 0.040(2) Uani 1 1 d . . . . .
C21G C 0.0579(4) 0.3475(3) 0.2507(3) 0.047(2) Uani 1 1 d . . . . .
H21G H 0.0302 0.3389 0.2667 0.057 Uiso 1 1 calc R . . . .
C22G C 0.0606(4) 0.3864(3) 0.2398(3) 0.052(3) Uani 1 1 d . . . . .
H22G H 0.0345 0.4047 0.2481 0.062 Uiso 1 1 calc R . . . .
C23G C 0.1016(4) 0.3993(3) 0.2166(3) 0.054(3) Uani 1 1 d . . . . .
H23G H 0.1035 0.4263 0.2090 0.065 Uiso 1 1 calc R . . . .
C24G C 0.1392(4) 0.3724(3) 0.2047(3) 0.052(3) Uani 1 1 d . . . . .
H24G H 0.1679 0.3810 0.1896 0.063 Uiso 1 1 calc R . . . .
C25G C 0.1354(4) 0.3334(3) 0.2146(3) 0.047(2) Uani 1 1 d . . . . .
H25G H 0.1603 0.3150 0.2051 0.056 Uiso 1 1 calc R . . . .
C26G C 0.1065(3) 0.2122(2) 0.4356(3) 0.037(2) Uani 1 1 d . . . . .
C27G C 0.0581(4) 0.2270(3) 0.4477(3) 0.044(2) Uani 1 1 d . . . . .
H27G H 0.0238 0.2312 0.4254 0.053 Uiso 1 1 calc R . . . .
C28G C 0.0580(4) 0.2357(3) 0.4910(3) 0.053(3) Uani 1 1 d . . . . .
H28G H 0.0234 0.2444 0.4988 0.063 Uiso 1 1 calc R . . . .
C29G C 0.1093(5) 0.2318(3) 0.5233(3) 0.063(3) Uani 1 1 d . . . . .
H29G H 0.1103 0.2386 0.5533 0.075 Uiso 1 1 calc R . . . .
C30G C 0.1594(5) 0.2175(3) 0.5112(3) 0.061(3) Uani 1 1 d . . . . .
H30G H 0.1946 0.2148 0.5328 0.073 Uiso 1 1 calc R . . . .
C31G C 0.1570(4) 0.2075(3) 0.4678(3) 0.051(3) Uani 1 1 d . . . . .
H31G H 0.1905 0.1972 0.4597 0.061 Uiso 1 1 calc R . . . .
C32G C 0.0761(4) 0.0422(3) 0.3008(3) 0.046(2) Uani 1 1 d . . . . .
C33G C 0.0263(4) 0.0216(3) 0.2779(3) 0.054(3) Uani 1 1 d . . . . .
H33G H -0.0044 0.0350 0.2584 0.065 Uiso 1 1 calc R . . . .
C34G C 0.0233(5) -0.0187(3) 0.2846(4) 0.065(3) Uani 1 1 d . . . . .
H34G H -0.0104 -0.0327 0.2700 0.078 Uiso 1 1 calc R . . . .
C35G C 0.0667(6) -0.0383(3) 0.3111(4) 0.068(3) Uani 1 1 d . . . . .
H35G H 0.0638 -0.0659 0.3143 0.081 Uiso 1 1 calc R . . . .
C36G C 0.1164(5) -0.0186(3) 0.3343(4) 0.065(3) Uani 1 1 d . . . . .
H36G H 0.1472 -0.0325 0.3530 0.078 Uiso 1 1 calc R . . . .
C37G C 0.1192(4) 0.0226(3) 0.3287(3) 0.051(3) Uani 1 1 d . . . . .
H37G H 0.1518 0.0367 0.3449 0.062 Uiso 1 1 calc R . . . .
Cl1 Cl 0.4673(2) 0.0889(2) 0.02258(16) 0.155(2) Uani 1 1 d . . . A 1
Cl2 Cl 0.5607(3) 0.14763(13) 0.01668(13) 0.157(2) Uani 1 1 d . . . B 1
Cl3 Cl 0.57344(15) 0.06452(11) 0.00529(10) 0.0891(10) Uani 1 1 d . . . . .
C38 C 0.5232(5) 0.0983(6) 0.0007(4) 0.127(7) Uani 1 1 d . . . . .
H38 H 0.5064 0.1004 -0.0319 0.153 Uiso 1 1 calc R . . A 1
Cl15 Cl 0.2635(7) 0.3968(4) 0.4042(5) 0.098(2) Uani 0.283(7) 1 d . . P C 2
Cl13 Cl 0.27123(14) 0.33248(15) 0.37130(12) 0.1232(16) Uani 1 1 d . U . D 1
Cl14 Cl 0.38693(13) 0.36154(9) 0.40064(11) 0.0796(9) Uani 1 1 d . U . . .
Cl4 Cl 0.3047(3) 0.40309(15) 0.4346(2) 0.098(2) Uani 0.717(7) 1 d . U P C 1
C42 C 0.3225(5) 0.3570(4) 0.4156(4) 0.084(3) Uani 1 1 d . U . . .
H42 H 0.3292 0.3389 0.4418 0.101 Uiso 1 1 calc R . . C 1
Cl5 Cl 0.5784(3) -0.07242(18) 0.45603(19) 0.185(3) Uani 1 1 d . U . . .
Cl6 Cl 0.6392(3) -0.09596(16) 0.38982(18) 0.161(2) Uani 1 1 d . U . . .
Cl16 Cl 0.5173(3) -0.0713(2) 0.3722(3) 0.216(3) Uani 1 1 d . U . . .
C39 C 0.5839(8) -0.0640(6) 0.4012(6) 0.138(5) Uani 1 1 d . U . . .
H39 H 0.5952 -0.0360 0.3979 0.166 Uiso 1 1 calc R . . . .
Cl8 Cl 0.3114(2) -0.15105(15) 0.32380(19) 0.1493(18) Uani 1 1 d . . . E 1
Cl9 Cl 0.2352(2) -0.11227(17) 0.36383(19) 0.156(2) Uani 1 1 d . . . F 1
Cl10 Cl 0.20102(15) 0.12977(11) 0.57486(12) 0.1040(13) Uani 1 1 d . . . . .
Cl11 Cl 0.11557(14) 0.07661(9) 0.52838(10) 0.0808(9) Uani 1 1 d . . . . .
Cl12 Cl 0.0844(2) 0.13866(14) 0.58106(18) 0.1439(19) Uani 1 1 d . . . . .
C41 C 0.1286(4) 0.1256(3) 0.5466(4) 0.062(3) Uani 1 1 d . . . . .
H41 H 0.1213 0.1435 0.5203 0.075 Uiso 1 1 calc R . . . .
O1A O 0.1736(6) -0.0326(4) 0.5203(5) 0.0197(15) Uani 0.305(7) 1 d . . P G 2
O1B O 0.1122(3) -0.02172(19) 0.5236(2) 0.0197(15) Uani 0.695(7) 1 d . . P G 1
C43 C 0.1404(4) -0.0577(3) 0.5412(3) 0.043(2) Uani 1 1 d . . . . .
H43A H 0.1708 -0.0642 0.5254 0.065 Uiso 0.695(7) 1 calc GR . P G 1
H43B H 0.1118 -0.0790 0.5374 0.065 Uiso 0.695(7) 1 calc GR . P G 1
H43C H 0.1578 -0.0543 0.5729 0.065 Uiso 0.695(7) 1 calc GR . P G 1
H43D H 0.1034 -0.0635 0.5207 0.065 Uiso 0.305(7) 1 calc GR . P G 2
H43E H 0.1330 -0.0448 0.5678 0.065 Uiso 0.305(7) 1 calc GR . P G 2
H43F H 0.1617 -0.0822 0.5497 0.065 Uiso 0.305(7) 1 calc GR . P G 2
C40 C 0.2967(7) -0.1023(4) 0.3507(7) 0.139(7) Uani 1 1 d . . . . .
H40 H 0.2899 -0.0814 0.3274 0.166 Uiso 1 1 calc R . . E 1
Cl7 Cl 0.3600(3) -0.0959(3) 0.3822(2) 0.231(4) Uani 1 1 d . . . . .

loop_
_atom_site_aniso_label
_atom_site_aniso_U_11
_atom_site_aniso_U_22
_atom_site_aniso_U_33
_atom_site_aniso_U_23
_atom_site_aniso_U_13
_atom_site_aniso_U_12
Cu1 0.0270(6) 0.0477(7) 0.0552(7) -0.0017(5) 0.0156(5) -0.0020(5)
F1 0.031(3) 0.053(4) 0.071(4) -0.006(3) 0.009(2) 0.001(2)
F2 0.041(3) 0.067(4) 0.057(4) -0.015(3) 0.008(3) 0.003(3)
F3 0.077(4) 0.059(4) 0.061(4) 0.007(3) 0.013(3) 0.006(3)
F4 0.109(5) 0.048(4) 0.077(4) 0.007(3) 0.029(4) 0.006(3)
F5 0.080(4) 0.053(4) 0.075(4) -0.010(3) 0.036(3) -0.019(3)
F6 0.063(4) 0.064(4) 0.062(4) -0.007(3) 0.025(3) -0.008(3)
F7 0.048(3) 0.060(3) 0.062(4) 0.005(3) 0.019(3) 0.000(3)
F8 0.034(3) 0.047(4) 0.079(4) 0.004(3) 0.009(3) -0.003(2)
N1 0.028(4) 0.049(5) 0.052(5) -0.003(4) 0.012(4) -0.007(3)
N2 0.036(4) 0.049(5) 0.058(6) -0.006(4) 0.020(4) -0.010(4)
N3 0.033(4) 0.046(5) 0.060(6) -0.004(4) 0.023(4) 0.001(3)
N4 0.022(4) 0.044(5) 0.064(6) -0.003(4) 0.015(4) -0.002(3)
C1 0.018(5) 0.047(6) 0.055(7) -0.002(5) 0.009(4) -0.006(4)
C2 0.017(5) 0.049(7) 0.065(7) -0.005(6) 0.009(4) -0.004(4)
C3 0.023(5) 0.063(7) 0.056(7) -0.008(6) 0.012(4) 0.004(4)
C4 0.025(5) 0.053(7) 0.060(7) -0.006(5) 0.012(4) -0.004(4)
C5 0.023(5) 0.059(7) 0.057(7) -0.003(5) 0.013(4) -0.001(4)
C6 0.031(5) 0.047(6) 0.066(7) -0.001(5) 0.012(5) -0.002(4)
C7 0.047(6) 0.061(7) 0.049(7) -0.004(6) 0.016(5) -0.009(5)
C8 0.043(6) 0.064(8) 0.070(8) 0.003(7) 0.022(5) 0.001(5)
C9 0.041(6) 0.052(7) 0.054(7) 0.002(5) 0.024(5) -0.004(5)
C10 0.046(6) 0.045(6) 0.072(8) 0.001(6) 0.029(5) -0.002(5)
C11 0.037(5) 0.047(6) 0.067(7) -0.002(6) 0.028(5) -0.002(5)
C12 0.051(6) 0.053(7) 0.057(7) -0.008(6) 0.032(5) -0.010(5)
C13 0.034(5) 0.066(7) 0.054(7) -0.013(6) 0.023(5) -0.002(5)
C14 0.026(5) 0.058(7) 0.051(6) -0.006(5) 0.019(4) -0.001(4)
C15 0.024(5) 0.068(7) 0.056(7) -0.006(6) 0.018(4) 0.002(5)
C16 0.022(5) 0.056(7) 0.042(6) -0.004(5) 0.015(4) -0.002(4)
C17 0.020(5) 0.071(7) 0.047(6) 0.013(6) 0.013(4) 0.005(4)
C18 0.021(5) 0.051(7) 0.059(7) 0.000(6) 0.008(4) 0.003(4)
C19 0.012(4) 0.049(6) 0.074(8) -0.002(6) 0.014(4) -0.003(4)
C20 0.033(5) 0.052(6) 0.054(6) 0.000(5) 0.013(5) -0.001(5)
C21 0.038(6) 0.064(7) 0.057(7) -0.002(5) 0.016(5) 0.000(5)
C22 0.048(6) 0.063(7) 0.065(8) -0.002(6) 0.021(6) -0.009(5)
C23 0.080(8) 0.073(8) 0.050(7) 0.009(6) 0.017(6) 0.009(7)
C24 0.060(7) 0.070(7) 0.048(7) -0.002(5) 0.006(6) -0.008(6)
C25 0.041(6) 0.052(6) 0.073(8) 0.006(5) 0.016(5) -0.005(5)
C26 0.067(7) 0.053(7) 0.063(7) -0.002(5) 0.032(6) -0.011(6)
C27 0.093(9) 0.051(7) 0.059(7) 0.006(5) 0.030(6) -0.006(6)
C28 0.105(10) 0.059(9) 0.088(9) 0.009(7) 0.037(8) -0.012(8)
C29 0.165(16) 0.043(7) 0.087(10) 0.004(6) 0.046(10) -0.006(9)
C30 0.159(15) 0.052(9) 0.111(11) 0.002(7) 0.079(11) 0.020(9)
C31 0.104(10) 0.065(9) 0.101(10) -0.006(7) 0.067(8) 0.003(7)
C32 0.036(6) 0.059(6) 0.065(7) 0.001(5) 0.019(5) -0.005(5)
C33 0.060(7) 0.070(7) 0.044(7) -0.003(5) 0.017(5) 0.010(6)
C34 0.075(8) 0.069(8) 0.066(8) 0.001(6) 0.008(6) 0.014(6)
C35 0.106(10) 0.063(7) 0.054(7) -0.004(6) 0.031(7) 0.001(7)
C36 0.062(7) 0.066(7) 0.067(8) -0.003(6) 0.031(6) -0.004(6)
C37 0.043(6) 0.066(7) 0.065(8) 0.004(5) 0.030(5) 0.002(5)
Cu2 0.0252(6) 0.0528(7) 0.0446(7) -0.0086(5) 0.0138(5) -0.0038(5)
F1B 0.039(3) 0.064(3) 0.048(3) -0.002(3) 0.013(2) 0.003(2)
F2B 0.053(3) 0.048(4) 0.067(4) -0.003(3) 0.014(3) 0.000(3)
F3B 0.055(3) 0.064(4) 0.059(3) -0.020(3) 0.023(3) -0.007(3)
F4B 0.067(4) 0.068(4) 0.056(4) -0.016(3) 0.023(3) -0.005(3)
F5B 0.050(3) 0.060(3) 0.047(3) -0.008(3) 0.009(3) 0.002(3)
F6B 0.064(4) 0.059(4) 0.049(3) -0.010(3) 0.009(3) 0.007(3)
F7B 0.040(3) 0.057(3) 0.045(3) -0.011(3) 0.009(2) 0.003(2)
F8B 0.032(3) 0.066(3) 0.042(3) -0.009(3) 0.006(2) 0.003(2)
N1B 0.029(4) 0.051(5) 0.038(5) -0.007(4) 0.010(3) 0.003(3)
N2B 0.023(4) 0.059(6) 0.050(5) -0.013(4) 0.015(3) -0.006(3)
N3B 0.025(4) 0.055(5) 0.045(5) -0.014(4) 0.016(3) -0.006(3)
N4B 0.016(4) 0.060(5) 0.038(4) -0.003(4) 0.011(3) 0.003(3)
C1B 0.018(5) 0.055(7) 0.051(7) -0.003(5) 0.009(4) 0.005(4)
C2B 0.027(5) 0.056(7) 0.050(7) -0.005(6) 0.018(4) -0.001(4)
C3B 0.021(5) 0.059(7) 0.061(7) 0.000(6) 0.005(4) 0.001(4)
C4B 0.029(5) 0.062(7) 0.048(6) -0.001(5) 0.011(4) -0.001(4)
C5B 0.026(5) 0.058(7) 0.055(7) -0.010(5) 0.017(4) -0.008(4)
C6B 0.021(5) 0.060(7) 0.048(6) -0.019(5) 0.012(4) -0.010(4)
C7B 0.031(5) 0.056(7) 0.068(7) -0.021(6) 0.018(5) -0.014(5)
C8B 0.038(6) 0.071(7) 0.034(6) -0.004(5) 0.015(4) -0.012(5)
C9B 0.030(5) 0.060(7) 0.045(6) -0.019(5) 0.019(4) -0.008(4)
C10B 0.024(5) 0.052(6) 0.040(6) -0.007(5) 0.010(4) -0.010(4)
C11B 0.019(5) 0.067(7) 0.048(6) -0.009(5) 0.015(4) -0.009(4)
C12B 0.036(5) 0.055(6) 0.034(6) 0.000(5) 0.005(4) 0.005(4)
C13B 0.045(6) 0.054(7) 0.044(6) -0.010(5) 0.008(5) -0.005(5)
C14B 0.028(5) 0.060(7) 0.041(6) -0.008(5) 0.014(4) -0.009(4)
C15B 0.022(5) 0.065(7) 0.048(6) -0.001(5) 0.015(4) -0.006(4)
C16B 0.020(5) 0.055(6) 0.037(6) -0.009(5) 0.013(4) -0.002(4)
C17B 0.021(5) 0.051(7) 0.051(6) -0.014(5) 0.012(4) 0.001(4)
C18B 0.028(5) 0.055(7) 0.043(6) -0.006(5) 0.012(4) 0.002(4)
C19B 0.017(4) 0.054(6) 0.051(6) -0.005(5) 0.013(4) 0.001(4)
C20B 0.037(6) 0.062(7) 0.049(6) -0.015(5) 0.016(5) -0.006(5)
C21B 0.053(6) 0.056(7) 0.059(7) -0.007(5) 0.029(5) -0.001(5)
C22B 0.046(6) 0.054(7) 0.073(7) -0.013(6) 0.025(5) -0.010(5)
C23B 0.077(9) 0.061(7) 0.085(9) -0.028(7) 0.030(7) 0.001(7)
C24B 0.065(8) 0.057(8) 0.098(9) -0.012(7) 0.016(7) 0.016(6)
C25B 0.044(6) 0.072(8) 0.077(8) -0.018(6) 0.012(6) 0.011(6)
C26B 0.035(6) 0.058(6) 0.042(6) -0.016(5) 0.013(5) -0.004(4)
C27B 0.040(6) 0.072(7) 0.065(8) -0.024(6) 0.018(6) -0.006(5)
C28B 0.039(6) 0.086(8) 0.049(7) -0.026(6) 0.003(5) -0.002(5)
C29B 0.052(7) 0.062(6) 0.036(5) -0.009(5) 0.014(5) -0.002(5)
C30B 0.036(6) 0.060(6) 0.048(6) 0.005(5) 0.006(5) -0.003(5)
C31B 0.039(6) 0.055(6) 0.039(6) -0.007(4) 0.004(4) -0.005(5)
C32B 0.032(5) 0.054(6) 0.033(5) -0.009(4) 0.014(4) -0.001(4)
C33B 0.044(6) 0.049(6) 0.053(6) -0.002(5) 0.019(5) 0.002(5)
C34B 0.052(6) 0.064(7) 0.052(6) 0.002(5) 0.025(5) 0.020(5)
C35B 0.051(6) 0.050(6) 0.046(6) 0.004(5) 0.015(5) 0.009(5)
C36B 0.039(6) 0.061(7) 0.039(5) 0.003(5) 0.004(5) 0.004(5)
C37B 0.035(5) 0.053(6) 0.039(5) -0.007(4) 0.009(4) -0.003(5)
Cu3 0.0245(6) 0.0748(8) 0.0301(6) -0.0043(5) 0.0109(5) 0.0061(5)
F1C 0.035(3) 0.084(4) 0.043(3) -0.011(3) 0.010(2) 0.002(3)
F2C 0.034(3) 0.094(4) 0.036(3) -0.006(3) 0.008(2) 0.004(3)
F3C 0.048(3) 0.087(4) 0.041(3) 0.002(3) 0.016(3) 0.000(3)
F4C 0.060(4) 0.085(4) 0.042(3) -0.001(3) 0.022(3) 0.005(3)
F5C 0.058(3) 0.073(4) 0.041(3) -0.007(3) 0.024(3) 0.010(3)
F6C 0.054(3) 0.084(4) 0.032(3) -0.001(3) 0.021(2) 0.009(3)
F7C 0.059(4) 0.077(4) 0.042(3) -0.002(3) 0.014(3) 0.008(3)
F8C 0.041(3) 0.073(4) 0.051(3) -0.016(3) 0.009(2) 0.003(3)
N1C 0.021(4) 0.086(7) 0.034(5) -0.007(4) 0.010(3) 0.012(4)
N2C 0.030(4) 0.070(6) 0.039(5) -0.003(4) 0.014(3) 0.012(4)
N3C 0.024(4) 0.073(6) 0.024(4) -0.005(4) 0.005(3) 0.004(4)
N4C 0.026(4) 0.066(5) 0.029(4) -0.005(4) 0.006(3) 0.001(3)
C1C 0.022(5) 0.068(7) 0.042(7) -0.011(5) 0.018(4) 0.002(5)
C2C 0.017(5) 0.081(8) 0.034(6) -0.011(6) 0.006(4) 0.000(5)
C3C 0.011(4) 0.095(8) 0.024(6) -0.010(6) 0.005(4) 0.000(5)
C4C 0.021(5) 0.090(9) 0.026(5) -0.003(6) 0.006(4) 0.011(5)
C5C 0.015(5) 0.091(8) 0.027(5) -0.003(5) 0.009(4) 0.007(5)
C6C 0.030(5) 0.078(8) 0.038(6) 0.010(5) 0.019(4) 0.016(5)
C7C 0.039(5) 0.076(8) 0.026(6) 0.008(5) 0.020(4) 0.005(5)
C8C 0.035(5) 0.058(7) 0.048(7) -0.002(5) 0.015(5) 0.005(5)
C9C 0.028(5) 0.078(7) 0.038(6) 0.005(6) 0.019(4) 0.012(5)
C10C 0.029(5) 0.069(7) 0.049(6) -0.003(6) 0.016(4) 0.013(5)
C11C 0.025(5) 0.074(8) 0.034(6) -0.008(5) 0.013(4) 0.006(5)
C12C 0.031(5) 0.080(8) 0.033(6) -0.008(6) 0.009(4) 0.010(5)
C13C 0.039(6) 0.075(8) 0.028(6) 0.000(5) 0.011(4) 0.001(5)
C14C 0.022(5) 0.070(7) 0.038(6) -0.008(5) 0.014(4) 0.003(4)
C15C 0.019(5) 0.088(8) 0.036(6) -0.005(5) 0.009(4) 0.004(5)
C16C 0.017(5) 0.083(8) 0.035(6) -0.003(5) 0.008(4) 0.006(4)
C17C 0.033(5) 0.070(8) 0.046(7) -0.004(6) 0.016(4) 0.000(5)
C18C 0.024(5) 0.073(8) 0.050(7) -0.008(6) 0.010(4) 0.002(5)
C19C 0.015(4) 0.075(7) 0.031(5) -0.007(5) 0.001(4) 0.001(4)
C20C 0.026(5) 0.082(7) 0.039(6) 0.000(5) 0.014(4) 0.004(5)
C21C 0.029(5) 0.080(7) 0.035(6) -0.007(5) 0.012(4) 0.002(5)
C22C 0.040(6) 0.087(8) 0.042(6) -0.001(6) 0.011(5) -0.004(5)
C23C 0.053(6) 0.072(7) 0.037(6) 0.003(5) 0.009(5) -0.013(6)
C24C 0.034(5) 0.083(7) 0.033(6) -0.015(5) 0.010(4) -0.004(5)
C25C 0.029(5) 0.084(7) 0.027(5) -0.002(5) 0.008(4) 0.000(5)
C26C 0.038(6) 0.069(7) 0.033(5) 0.002(5) 0.016(5) 0.013(5)
C27C 0.049(6) 0.088(9) 0.039(6) 0.003(6) 0.018(5) 0.011(6)
C28C 0.062(7) 0.071(8) 0.042(6) 0.007(5) 0.029(6) 0.029(6)
C29C 0.064(7) 0.065(7) 0.048(6) 0.004(5) 0.018(6) 0.008(6)
C30C 0.049(6) 0.069(7) 0.043(6) -0.003(5) 0.015(5) 0.007(6)
C31C 0.034(6) 0.080(8) 0.035(5) 0.006(5) 0.003(5) 0.016(5)
C32C 0.040(6) 0.065(6) 0.028(5) -0.002(4) 0.012(4) 0.002(5)
C33C 0.041(6) 0.090(8) 0.039(6) -0.009(6) 0.011(5) -0.014(6)
C34C 0.070(8) 0.074(7) 0.050(7) -0.003(6) 0.031(6) -0.017(6)
C35C 0.064(7) 0.071(7) 0.028(5) -0.001(5) 0.010(5) -0.006(6)
C36C 0.051(6) 0.066(7) 0.036(6) -0.006(5) 0.011(5) 0.001(5)
C37C 0.040(6) 0.066(7) 0.039(6) -0.006(5) 0.013(5) 0.002(5)
Cu4 0.0279(6) 0.0656(7) 0.0279(6) -0.0051(5) 0.0101(5) 0.0073(5)
F1D 0.031(3) 0.060(3) 0.040(3) -0.008(3) 0.015(2) -0.006(2)
F2D 0.036(3) 0.065(4) 0.045(3) -0.018(3) 0.011(2) 0.000(2)
F3D 0.065(4) 0.114(5) 0.030(3) -0.020(3) -0.004(3) 0.029(4)
F4D 0.101(5) 0.112(5) 0.029(3) 0.001(3) 0.003(3) 0.042(4)
F5D 0.116(5) 0.067(4) 0.049(3) 0.014(3) 0.042(3) 0.021(4)
F6D 0.079(4) 0.051(3) 0.058(3) 0.004(3) 0.035(3) 0.004(3)
F7D 0.053(3) 0.054(3) 0.031(3) -0.009(2) 0.016(2) -0.008(2)
F8D 0.038(3) 0.059(3) 0.027(3) -0.003(2) 0.011(2) -0.004(2)
N1D 0.022(4) 0.064(5) 0.023(4) -0.008(4) 0.006(3) 0.007(3)
N2D 0.028(4) 0.078(6) 0.027(4) 0.002(4) 0.010(3) 0.017(4)
N3D 0.041(4) 0.072(5) 0.027(4) 0.002(4) 0.010(3) 0.014(4)
N4D 0.021(4) 0.054(5) 0.035(4) -0.004(4) 0.007(3) 0.002(3)
C1D 0.013(4) 0.083(8) 0.034(6) -0.007(5) 0.010(4) 0.004(4)
C2D 0.025(5) 0.053(6) 0.028(6) -0.007(5) 0.012(4) -0.002(4)
C3D 0.018(5) 0.060(7) 0.047(6) -0.016(5) 0.009(4) -0.003(4)
C4D 0.021(5) 0.071(7) 0.034(6) -0.013(5) 0.007(4) 0.003(4)
C5D 0.033(5) 0.073(7) 0.032(6) -0.007(5) 0.007(4) 0.016(5)
C6D 0.031(5) 0.095(9) 0.028(6) -0.021(6) 0.011(4) 0.010(5)
C7D 0.036(6) 0.102(10) 0.030(6) -0.013(6) 0.003(5) 0.029(6)
C8D 0.058(7) 0.101(10) 0.027(6) -0.004(6) 0.008(5) 0.039(7)
C9D 0.048(6) 0.082(8) 0.028(6) -0.003(6) 0.013(5) 0.027(6)
C10D 0.048(6) 0.103(10) 0.028(6) 0.005(6) 0.013(4) 0.032(6)
C11D 0.054(6) 0.069(8) 0.047(7) 0.005(6) 0.026(5) 0.028(6)
C12D 0.066(7) 0.051(7) 0.047(7) 0.012(5) 0.032(5) 0.018(5)
C13D 0.047(6) 0.062(7) 0.041(7) -0.007(5) 0.017(5) 0.005(5)
C14D 0.037(5) 0.060(6) 0.032(6) 0.000(5) 0.018(4) 0.008(5)
C15D 0.025(5) 0.052(6) 0.038(6) 0.001(5) 0.012(4) 0.006(4)
C16D 0.018(4) 0.049(6) 0.040(5) -0.014(5) 0.010(4) 0.001(4)
C17D 0.021(5) 0.072(7) 0.016(5) -0.007(4) 0.009(3) -0.004(4)
C18D 0.020(5) 0.059(7) 0.034(6) -0.001(5) 0.010(4) -0.003(4)
C19D 0.017(4) 0.060(6) 0.028(5) -0.006(5) 0.009(4) 0.001(4)
C20D 0.026(5) 0.086(8) 0.040(6) -0.025(5) 0.002(4) 0.012(5)
C21D 0.032(5) 0.086(8) 0.029(5) -0.011(5) 0.005(4) 0.011(5)
C22D 0.038(6) 0.090(8) 0.032(5) -0.021(5) 0.006(4) 0.015(6)
C23D 0.038(6) 0.088(8) 0.041(6) -0.027(5) 0.007(5) 0.004(6)
C24D 0.044(6) 0.096(9) 0.052(7) -0.018(6) 0.008(5) -0.013(6)
C25D 0.031(5) 0.100(8) 0.042(6) -0.025(6) 0.017(4) -0.006(6)
C26D 0.092(9) 0.079(8) 0.040(6) 0.007(6) 0.019(6) 0.044(7)
C27D 0.121(10) 0.101(9) 0.034(6) 0.016(6) 0.036(7) 0.050(8)
C28D 0.222(19) 0.113(12) 0.053(8) 0.024(8) 0.065(10) 0.077(13)
C29D 0.37(3) 0.121(14) 0.076(11) 0.054(10) 0.103(16) 0.148(18)
C30D 0.24(2) 0.126(13) 0.070(10) 0.034(9) 0.061(12) 0.109(14)
C31D 0.148(13) 0.122(12) 0.056(8) 0.008(8) 0.040(8) 0.081(11)
C32D 0.038(5) 0.059(6) 0.038(5) -0.004(5) 0.021(5) -0.008(5)
C33D 0.042(5) 0.056(6) 0.036(5) 0.003(5) 0.016(4) 0.004(5)
C34D 0.072(7) 0.048(6) 0.054(7) -0.004(5) 0.035(6) -0.006(5)
C35D 0.065(7) 0.062(7) 0.031(6) -0.004(5) 0.008(5) -0.018(6)
C36D 0.053(6) 0.069(7) 0.036(6) 0.009(5) 0.003(5) -0.015(6)
C37D 0.046(6) 0.060(6) 0.037(6) 0.000(5) 0.016(5) -0.005(5)
Cu5 0.0263(5) 0.0429(6) 0.0260(6) 0.0006(4) 0.0090(4) 0.0023(4)
F1E 0.034(3) 0.052(3) 0.029(3) -0.003(2) 0.016(2) 0.000(2)
F2E 0.046(3) 0.053(3) 0.027(3) 0.004(2) 0.014(2) -0.003(2)
F3E 0.070(4) 0.048(3) 0.041(3) 0.002(3) 0.014(3) 0.009(3)
F4E 0.081(4) 0.047(3) 0.041(3) -0.008(3) 0.019(3) 0.010(3)
F5E 0.058(3) 0.067(3) 0.023(3) -0.005(2) 0.004(2) 0.001(3)
F6E 0.060(3) 0.060(3) 0.034(3) 0.008(3) 0.007(2) 0.010(3)
F7E 0.043(3) 0.040(3) 0.036(3) 0.009(2) 0.013(2) 0.006(2)
F8E 0.029(3) 0.049(3) 0.030(3) -0.004(2) 0.008(2) 0.004(2)
N1E 0.030(4) 0.033(4) 0.030(4) -0.001(4) 0.010(3) 0.000(3)
N2E 0.032(4) 0.047(4) 0.037(4) -0.004(4) 0.014(3) -0.003(3)
N3E 0.028(4) 0.046(5) 0.030(4) 0.004(4) 0.009(3) 0.008(3)
N4E 0.016(3) 0.047(4) 0.035(4) 0.001(4) 0.009(3) 0.002(3)
C1E 0.020(4) 0.049(6) 0.026(5) 0.004(4) 0.006(4) 0.002(4)
C2E 0.019(4) 0.056(6) 0.019(5) -0.001(4) 0.007(3) 0.002(4)
C3E 0.037(5) 0.049(6) 0.017(5) 0.009(4) 0.005(4) -0.004(4)
C4E 0.021(4) 0.037(5) 0.029(5) 0.002(4) 0.003(3) 0.002(4)
C5E 0.024(5) 0.053(6) 0.031(5) 0.001(4) 0.004(4) -0.002(4)
C6E 0.026(5) 0.043(5) 0.028(5) 0.006(4) 0.003(4) -0.002(4)
C7E 0.040(5) 0.038(6) 0.031(6) 0.006(4) 0.008(4) 0.007(4)
C8E 0.043(5) 0.042(6) 0.044(6) -0.007(5) 0.014(4) -0.001(4)
C9E 0.041(5) 0.044(6) 0.037(6) -0.007(5) 0.014(4) -0.005(4)
C10E 0.039(5) 0.049(6) 0.029(5) -0.002(4) 0.015(4) 0.003(4)
C11E 0.025(5) 0.062(7) 0.034(5) -0.006(5) 0.014(4) -0.002(4)
C12E 0.035(5) 0.069(7) 0.018(5) 0.006(5) 0.007(4) 0.004(5)
C13E 0.046(6) 0.045(6) 0.029(5) 0.006(5) 0.012(4) 0.008(5)
C14E 0.028(5) 0.050(6) 0.027(5) 0.002(4) 0.011(4) 0.004(4)
C15E 0.016(4) 0.045(6) 0.038(6) 0.002(4) 0.011(4) 0.007(4)
C16E 0.017(4) 0.041(5) 0.030(5) 0.008(4) 0.011(4) 0.006(4)
C17E 0.018(4) 0.053(6) 0.025(5) 0.006(4) 0.010(3) 0.006(4)
C18E 0.021(4) 0.036(5) 0.037(6) -0.005(4) 0.014(4) 0.000(4)
C19E 0.018(4) 0.050(6) 0.019(5) 0.001(4) 0.007(3) 0.003(4)
C20E 0.046(6) 0.037(5) 0.028(5) -0.003(4) 0.009(4) 0.001(4)
C21E 0.056(6) 0.040(5) 0.034(5) -0.002(4) 0.018(4) 0.003(5)
C22E 0.072(7) 0.039(6) 0.048(6) -0.001(5) 0.032(6) 0.002(5)
C23E 0.103(9) 0.044(6) 0.027(5) 0.004(4) 0.018(6) 0.012(6)
C24E 0.073(7) 0.043(6) 0.038(6) -0.004(5) 0.005(5) 0.010(6)
C25E 0.054(6) 0.039(6) 0.041(6) -0.001(5) -0.001(5) 0.002(5)
C26E 0.065(7) 0.058(6) 0.032(5) 0.000(5) 0.009(5) 0.005(6)
C27E 0.093(9) 0.067(7) 0.043(6) -0.004(6) 0.017(6) -0.030(7)
C28E 0.156(13) 0.074(9) 0.036(7) -0.008(6) 0.011(8) -0.048(8)
C29E 0.155(14) 0.054(8) 0.047(8) -0.014(6) 0.012(9) -0.010(8)
C30E 0.117(11) 0.097(10) 0.041(7) -0.024(7) 0.025(7) 0.022(9)
C31E 0.071(7) 0.077(8) 0.055(7) -0.010(6) 0.022(6) 0.001(6)
C32E 0.042(5) 0.040(5) 0.029(5) -0.001(4) 0.012(4) -0.001(4)
C33E 0.027(5) 0.051(6) 0.033(5) 0.002(4) 0.008(4) 0.002(4)
C34E 0.048(6) 0.046(6) 0.045(6) 0.010(5) 0.019(5) 0.010(5)
C35E 0.049(6) 0.054(6) 0.037(6) 0.016(5) 0.006(5) 0.006(5)
C36E 0.039(6) 0.077(7) 0.039(6) 0.012(5) 0.017(4) -0.003(5)
C37E 0.033(5) 0.059(6) 0.032(5) 0.008(5) 0.015(4) 0.009(4)
Cu6 0.0255(6) 0.0469(7) 0.0341(6) -0.0041(5) 0.0143(4) -0.0001(5)
F1F 0.040(3) 0.044(3) 0.058(3) -0.008(3) 0.014(2) 0.002(2)
F2F 0.056(3) 0.056(3) 0.050(3) -0.014(3) 0.006(3) 0.011(3)
F3F 0.085(4) 0.077(4) 0.047(3) -0.017(3) 0.043(3) -0.017(3)
F4F 0.081(4) 0.076(4) 0.042(3) -0.001(3) 0.034(3) -0.012(3)
F5F 0.077(4) 0.047(3) 0.044(3) 0.002(3) 0.028(3) 0.006(3)
F6F 0.056(3) 0.044(3) 0.041(3) -0.001(2) 0.025(2) 0.006(2)
F7F 0.038(3) 0.049(3) 0.031(3) 0.003(2) 0.004(2) 0.003(2)
F8F 0.032(3) 0.047(3) 0.049(3) 0.003(2) 0.012(2) 0.006(2)
N1F 0.024(4) 0.047(5) 0.047(5) -0.005(4) 0.015(3) -0.002(3)
N2F 0.026(4) 0.047(5) 0.040(4) 0.003(4) 0.014(3) 0.001(3)
N3F 0.030(4) 0.039(4) 0.033(4) 0.000(3) 0.017(3) -0.004(3)
N4F 0.021(4) 0.047(5) 0.037(4) -0.009(4) 0.011(3) -0.001(3)
C1F 0.017(4) 0.042(6) 0.049(6) -0.002(5) 0.013(4) 0.000(4)
C2F 0.027(5) 0.039(6) 0.048(6) 0.003(5) 0.008(4) 0.004(4)
C3F 0.031(5) 0.049(6) 0.045(6) -0.018(5) 0.009(4) 0.006(4)
C4F 0.023(5) 0.049(6) 0.038(6) -0.012(5) 0.012(4) 0.001(4)
C5F 0.023(5) 0.067(7) 0.036(6) -0.010(5) 0.012(4) 0.009(4)
C6F 0.030(5) 0.058(7) 0.034(5) -0.010(5) 0.005(4) 0.008(4)
C7F 0.048(6) 0.069(7) 0.031(6) -0.009(5) 0.025(4) -0.011(5)
C8F 0.058(6) 0.058(7) 0.049(6) 0.005(6) 0.034(5) -0.005(5)
C9F 0.035(5) 0.064(7) 0.033(5) -0.001(5) 0.014(4) -0.001(5)
C10F 0.029(5) 0.061(7) 0.038(6) -0.003(5) 0.016(4) -0.006(4)
C11F 0.036(5) 0.048(6) 0.038(6) -0.002(5) 0.019(4) -0.002(4)
C12F 0.045(6) 0.047(6) 0.032(5) 0.001(5) 0.016(4) 0.002(4)
C13F 0.036(5) 0.041(6) 0.035(6) -0.010(4) 0.017(4) -0.006(4)
C14F 0.023(4) 0.048(6) 0.028(5) -0.005(4) 0.009(4) -0.009(4)
C15F 0.018(4) 0.048(6) 0.033(5) 0.002(4) 0.005(4) 0.005(4)
C16F 0.020(4) 0.045(6) 0.038(5) -0.001(5) 0.015(4) 0.005(4)
C17F 0.017(4) 0.058(6) 0.027(5) 0.001(5) 0.005(4) -0.003(4)
C18F 0.027(5) 0.030(5) 0.052(6) -0.002(5) 0.017(4) -0.003(4)
C19F 0.017(4) 0.049(6) 0.040(6) -0.002(4) 0.017(4) -0.001(4)
C20F 0.048(6) 0.062(7) 0.047(6) -0.004(5) 0.024(5) 0.006(5)
C21F 0.049(6) 0.070(7) 0.039(6) -0.002(5) 0.023(5) 0.004(5)
C22F 0.062(7) 0.081(8) 0.041(6) -0.008(6) 0.010(5) -0.001(6)
C23F 0.130(12) 0.089(9) 0.050(7) -0.020(6) 0.013(8) 0.049(9)
C24F 0.103(11) 0.165(15) 0.072(9) -0.037(9) 0.012(8) 0.082(11)
C25F 0.073(9) 0.143(12) 0.074(9) -0.046(8) 0.011(7) 0.050(8)
C26F 0.056(6) 0.049(6) 0.042(6) 0.004(5) 0.030(5) 0.001(5)
C27F 0.058(7) 0.083(8) 0.046(6) 0.009(6) 0.015(5) 0.004(6)
C28F 0.120(11) 0.064(8) 0.049(7) 0.021(6) 0.031(7) 0.018(8)
C29F 0.126(12) 0.054(7) 0.049(7) 0.005(6) 0.044(8) 0.010(8)
C30F 0.108(10) 0.044(7) 0.057(7) -0.006(6) 0.038(7) -0.007(6)
C31F 0.061(7) 0.059(7) 0.041(6) -0.006(5) 0.026(5) -0.004(6)
C32F 0.026(5) 0.041(5) 0.029(5) -0.001(4) 0.006(4) 0.007(4)
C33F 0.025(5) 0.045(5) 0.040(5) 0.004(4) 0.011(4) 0.002(4)
C34F 0.037(5) 0.053(6) 0.038(6) 0.004(5) 0.019(4) -0.001(5)
C35F 0.045(6) 0.055(6) 0.036(5) -0.005(4) 0.022(5) 0.006(5)
C36F 0.039(5) 0.053(6) 0.035(5) -0.001(5) 0.000(4) -0.001(4)
C37F 0.036(5) 0.043(5) 0.033(5) -0.002(4) 0.013(4) 0.002(4)
Cu7 0.0246(5) 0.0371(6) 0.0460(6) 0.0008(5) 0.0115(5) -0.0008(4)
F1G 0.045(3) 0.055(3) 0.050(3) 0.000(3) 0.021(2) -0.002(2)
F2G 0.042(3) 0.051(3) 0.053(3) 0.012(3) 0.017(2) 0.000(2)
F3G 0.056(3) 0.043(3) 0.061(3) 0.003(3) 0.005(3) -0.010(3)
F4G 0.046(3) 0.046(3) 0.052(3) -0.003(3) 0.004(3) -0.004(2)
F5G 0.067(4) 0.050(3) 0.041(3) 0.003(2) 0.013(3) -0.002(3)
F6G 0.059(3) 0.040(3) 0.063(3) 0.005(3) 0.019(3) -0.001(3)
F7G 0.054(3) 0.040(3) 0.061(3) -0.008(3) 0.018(3) -0.002(2)
F8G 0.036(3) 0.058(3) 0.050(3) -0.011(3) 0.014(2) -0.003(2)
N1G 0.028(4) 0.036(5) 0.048(5) 0.000(4) 0.017(3) -0.003(3)
N2G 0.030(4) 0.040(5) 0.034(5) -0.005(3) 0.013(3) 0.001(3)
N3G 0.030(4) 0.039(5) 0.036(4) -0.002(3) 0.004(3) -0.004(3)
N4G 0.018(4) 0.031(4) 0.057(5) 0.001(3) 0.007(3) -0.002(3)
C1G 0.014(4) 0.048(6) 0.050(6) 0.003(5) 0.015(4) 0.003(4)
C2G 0.022(5) 0.057(7) 0.044(6) -0.002(5) 0.011(4) -0.001(4)
C3G 0.029(5) 0.044(6) 0.062(7) 0.008(5) 0.024(5) 0.002(4)
C4G 0.020(5) 0.046(6) 0.052(6) 0.014(5) 0.015(4) -0.005(4)
C5G 0.022(5) 0.044(6) 0.045(6) -0.002(5) 0.016(4) -0.002(4)
C6G 0.025(5) 0.031(5) 0.051(6) 0.001(5) 0.014(4) -0.001(4)
C7G 0.022(5) 0.039(6) 0.059(7) 0.005(5) 0.010(4) 0.000(4)
C8G 0.029(5) 0.044(6) 0.046(6) 0.003(5) 0.004(4) 0.001(4)
C9G 0.030(5) 0.031(5) 0.059(7) 0.002(5) 0.015(4) -0.006(4)
C10G 0.016(4) 0.047(6) 0.046(6) 0.002(5) 0.003(4) 0.003(4)
C11G 0.013(4) 0.044(6) 0.055(6) 0.005(5) 0.004(4) -0.004(4)
C12G 0.032(5) 0.052(6) 0.039(6) 0.002(5) 0.005(4) 0.004(4)
C13G 0.036(5) 0.034(6) 0.060(7) 0.012(5) 0.011(5) -0.001(4)
C14G 0.024(5) 0.041(6) 0.046(6) 0.008(5) 0.007(4) 0.004(4)
C15G 0.019(5) 0.039(6) 0.065(7) -0.006(5) 0.014(4) -0.001(4)
C16G 0.022(5) 0.040(6) 0.052(6) 0.005(5) 0.012(4) 0.000(4)
C17G 0.033(5) 0.043(6) 0.059(7) -0.009(5) 0.017(4) -0.003(4)
C18G 0.030(5) 0.050(6) 0.040(6) 0.000(5) 0.010(4) -0.004(4)
C19G 0.019(5) 0.055(7) 0.040(6) -0.001(5) 0.012(4) 0.003(4)
C20G 0.028(5) 0.041(6) 0.054(6) 0.001(4) 0.014(4) 0.001(4)
C21G 0.055(6) 0.039(6) 0.051(6) 0.006(5) 0.020(5) -0.002(5)
C22G 0.057(6) 0.049(7) 0.054(6) -0.004(5) 0.021(5) 0.006(5)
C23G 0.066(7) 0.041(6) 0.057(6) 0.008(5) 0.014(6) -0.005(5)
C24G 0.056(6) 0.047(7) 0.059(6) 0.004(5) 0.023(5) -0.009(5)
C25G 0.039(5) 0.044(6) 0.063(6) -0.001(5) 0.024(5) -0.004(4)
C26G 0.029(5) 0.036(5) 0.045(6) 0.000(4) 0.006(4) 0.001(4)
C27G 0.040(6) 0.048(6) 0.042(6) 0.002(4) 0.003(4) 0.003(4)
C28G 0.053(6) 0.058(6) 0.049(7) 0.005(5) 0.014(5) 0.004(5)
C29G 0.091(9) 0.049(6) 0.049(7) 0.000(5) 0.017(7) -0.001(6)
C30G 0.072(8) 0.062(7) 0.040(7) 0.005(5) -0.006(5) -0.005(6)
C31G 0.046(6) 0.051(6) 0.055(7) -0.001(5) 0.007(5) 0.006(5)
C32G 0.044(6) 0.046(6) 0.055(6) 0.002(5) 0.025(5) 0.001(5)
C33G 0.055(7) 0.040(6) 0.069(7) -0.006(5) 0.018(5) -0.006(5)
C34G 0.081(8) 0.046(7) 0.068(7) 0.001(6) 0.017(6) -0.021(6)
C35G 0.101(10) 0.037(6) 0.073(8) 0.000(6) 0.037(7) -0.009(7)
C36G 0.070(8) 0.064(8) 0.066(7) 0.015(6) 0.027(6) 0.019(6)
C37G 0.041(6) 0.047(6) 0.069(7) 0.003(5) 0.017(5) 0.005(5)
Cl1 0.109(3) 0.247(6) 0.121(4) 0.013(4) 0.051(3) 0.043(4)
Cl2 0.247(6) 0.108(3) 0.078(3) -0.002(2) -0.044(3) 0.050(3)
Cl3 0.096(2) 0.112(3) 0.0615(19) 0.0116(17) 0.0219(17) -0.004(2)
C38 0.038(7) 0.27(2) 0.066(8) -0.093(11) 0.002(6) 0.012(9)
Cl15 0.116(5) 0.090(3) 0.117(4) 0.052(3) 0.088(4) 0.048(3)
Cl13 0.0571(19) 0.219(5) 0.088(2) 0.085(3) 0.0043(17) -0.020(2)
Cl14 0.077(2) 0.0718(19) 0.092(2) -0.0194(16) 0.0245(17) -0.0063(15)
Cl4 0.116(5) 0.090(3) 0.117(4) 0.052(3) 0.088(4) 0.048(3)
C42 0.089(7) 0.083(7) 0.087(8) 0.042(6) 0.034(6) 0.029(5)
Cl5 0.267(7) 0.170(5) 0.153(4) -0.018(4) 0.122(5) -0.058(5)
Cl6 0.222(6) 0.143(4) 0.139(4) -0.005(3) 0.083(4) -0.010(4)
Cl16 0.141(5) 0.166(5) 0.291(8) 0.024(5) -0.059(5) -0.034(4)
C39 0.140(10) 0.170(14) 0.121(10) -0.013(9) 0.062(8) -0.011(9)
Cl8 0.169(5) 0.116(4) 0.175(5) 0.025(3) 0.064(4) 0.027(3)
Cl9 0.123(4) 0.182(5) 0.175(5) 0.072(4) 0.062(3) 0.029(3)
Cl10 0.075(2) 0.117(3) 0.106(3) 0.055(2) -0.0080(19) -0.029(2)
Cl11 0.096(2) 0.078(2) 0.0613(18) 0.0036(15) 0.0022(16) -0.0007(17)
Cl12 0.146(4) 0.142(4) 0.185(5) -0.039(3) 0.124(4) -0.022(3)
C41 0.058(7) 0.069(7) 0.062(7) -0.003(6) 0.017(5) -0.015(5)
O1A 0.016(3) 0.019(4) 0.024(4) -0.002(3) 0.005(3) -0.002(3)
O1B 0.016(3) 0.019(4) 0.024(4) -0.002(3) 0.005(3) -0.002(3)
C43 0.037(5) 0.070(7) 0.023(5) -0.008(4) 0.006(4) -0.008(5)
C40 0.092(11) 0.084(10) 0.24(2) 0.086(12) 0.030(12) -0.001(9)
Cl7 0.195(6) 0.293(9) 0.160(5) 0.053(5) -0.058(5) -0.119(6)

loop_
_atom_type_symbol
_atom_type_description
_atom_type_scat_dispersion_real
_atom_type_scat_dispersion_imag
_atom_type_scat_source
C C 0.0037 0.0017 'Olex2 (Dolomanov et al., 2009)'
H H 0.0000 0.0000 'Olex2 (Dolomanov et al., 2009)'
Cl Cl 0.1545 0.1684 'Olex2 (Dolomanov et al., 2009)'
Cu Cu 0.3333 1.3486 'Olex2 (Dolomanov et al., 2009)'
F F 0.0189 0.0109 'Olex2 (Dolomanov et al., 2009)'
N N 0.0070 0.0034 'Olex2 (Dolomanov et al., 2009)'
O O 0.0123 0.0065 'Olex2 (Dolomanov et al., 2009)'

loop_
_geom_angle_atom_site_label_1
_geom_angle_atom_site_label_2
_geom_angle_atom_site_label_3
_geom_angle
_geom_angle_site_symmetry_1
_geom_angle_site_symmetry_3
_geom_angle_publ_flag
N1 Cu1 N2 90.3(3) . . ?
N1 Cu1 N3 167.4(3) . . ?
N1 Cu1 N4 82.4(3) . . ?
N2 Cu1 N3 98.6(3) . . ?
N2 Cu1 N4 167.4(3) . . ?
N4 Cu1 N3 90.2(3) . . ?
C1 N1 Cu1 114.9(6) . . ?
C4 N1 Cu1 131.2(6) . . ?
C4 N1 C1 109.4(7) . . ?
C6 N2 Cu1 125.4(6) . . ?
C6 N2 C9 108.0(8) . . ?
C9 N2 Cu1 120.3(6) . . ?
C11 N3 Cu1 120.3(6) . . ?
C14 N3 Cu1 125.3(6) . . ?
C14 N3 C11 109.6(8) . . ?
C16 N4 Cu1 131.6(6) . . ?
C19 N4 Cu1 114.7(6) . . ?
C19 N4 C16 110.6(8) . . ?
N1 C1 C2 106.6(8) . . ?
N1 C1 C19 112.2(8) . . ?
C2 C1 C19 141.2(9) . . ?
F1 C2 C1 123.4(9) . . ?
C3 C2 F1 126.6(9) . . ?
C3 C2 C1 109.9(9) . . ?
F2 C3 C4 125.6(9) . . ?
C2 C3 F2 125.9(9) . . ?
C2 C3 C4 108.4(9) . . ?
N1 C4 C3 105.3(8) . . ?
N1 C4 C5 121.9(8) . . ?
C5 C4 C3 132.7(9) . . ?
C4 C5 C6 119.8(9) . . ?
C4 C5 C20 120.7(9) . . ?
C6 C5 C20 119.5(9) . . ?
N2 C6 C5 126.5(9) . . ?
N2 C6 C7 107.7(8) . . ?
C5 C6 C7 125.8(9) . . ?
F3 C7 C6 126.4(9) . . ?
F3 C7 C8 125.8(10) . . ?
C8 C7 C6 107.7(9) . . ?
F4 C8 C9 126.9(10) . . ?
C7 C8 F4 123.8(10) . . ?
C7 C8 C9 109.2(10) . . ?
N2 C9 C8 107.3(9) . . ?
N2 C9 C10 124.7(9) . . ?
C8 C9 C10 128.0(9) . . ?
C9 C10 C26 117.7(9) . . ?
C11 C10 C9 124.6(9) . . ?
C11 C10 C26 117.7(9) . . ?
N3 C11 C12 106.4(9) . . ?
C10 C11 N3 126.0(9) . . ?
C10 C11 C12 127.6(9) . . ?
F5 C12 C11 126.7(9) . . ?
F5 C12 C13 125.2(9) . . ?
C13 C12 C11 108.2(9) . . ?
F6 C13 C12 124.7(9) . . ?
F6 C13 C14 125.8(10) . . ?
C12 C13 C14 109.3(9) . . ?
N3 C14 C13 106.5(8) . . ?
N3 C14 C15 125.9(9) . . ?
C15 C14 C13 127.5(9) . . ?
C14 C15 C32 118.5(9) . . ?
C16 C15 C14 122.7(9) . . ?
C16 C15 C32 118.8(9) . . ?
N4 C16 C15 120.4(8) . . ?
N4 C16 C17 105.4(8) . . ?
C15 C16 C17 134.2(9) . . ?
F7 C17 C16 126.1(9) . . ?
F7 C17 C18 125.7(9) . . ?
C18 C17 C16 108.1(8) . . ?
F8 C18 C17 125.6(9) . . ?
F8 C18 C19 126.3(9) . . ?
C17 C18 C19 108.2(9) . . ?
N4 C19 C1 113.7(8) . . ?
N4 C19 C18 107.6(9) . . ?
C18 C19 C1 138.5(9) . . ?
C21 C20 C5 120.2(8) . . ?
C25 C20 C5 121.5(8) . . ?
C25 C20 C21 118.4(9) . . ?
C20 C21 H21 120.0 . . ?
C22 C21 C20 120.1(9) . . ?
C22 C21 H21 120.0 . . ?
C21 C22 H22 119.8 . . ?
C21 C22 C23 120.4(10) . . ?
C23 C22 H22 119.8 . . ?
C22 C23 H23 119.3 . . ?
C24 C23 C22 121.4(10) . . ?
C24 C23 H23 119.3 . . ?
C23 C24 H24 120.1 . . ?
C23 C24 C25 119.8(10) . . ?
C25 C24 H24 120.1 . . ?
C20 C25 H25 120.0 . . ?
C24 C25 C20 119.9(9) . . ?
C24 C25 H25 120.0 . . ?
C27 C26 C10 119.2(9) . . ?
C31 C26 C10 119.7(9) . . ?
C31 C26 C27 121.0(10) . . ?
C26 C27 H27 119.8 . . ?
C28 C27 C26 120.4(12) . . ?
C28 C27 H27 119.8 . . ?
C27 C28 H28 120.4 . . ?
C29 C28 C27 119.1(12) . . ?
C29 C28 H28 120.4 . . ?
C28 C29 H29 119.4 . . ?
C30 C29 C28 121.1(12) . . ?
C30 C29 H29 119.4 . . ?
C29 C30 H30 119.9 . . ?
C29 C30 C31 120.2(13) . . ?
C31 C30 H30 119.9 . . ?
C26 C31 C30 118.1(12) . . ?
C26 C31 H31 120.9 . . ?
C30 C31 H31 120.9 . . ?
C33 C32 C15 120.8(9) . . ?
C37 C32 C15 120.0(9) . . ?
C37 C32 C33 119.2(10) . . ?
C32 C33 H33 120.2 . . ?
C34 C33 C32 119.7(10) . . ?
C34 C33 H33 120.2 . . ?
C33 C34 H34 119.4 . . ?
C33 C34 C35 121.3(11) . . ?
C35 C34 H34 119.4 . . ?
C34 C35 H35 120.9 . . ?
C36 C35 C34 118.2(10) . . ?
C36 C35 H35 120.9 . . ?
C35 C36 H36 119.6 . . ?
C37 C36 C35 120.8(10) . . ?
C37 C36 H36 119.6 . . ?
C32 C37 C36 120.8(10) . . ?
C32 C37 H37 119.6 . . ?
C36 C37 H37 119.6 . . ?
N1B Cu2 N2B 91.3(3) . . ?
N3B Cu2 N1B 166.1(3) . . ?
N3B Cu2 N2B 98.6(3) . . ?
N4B Cu2 N1B 81.5(3) . . ?
N4B Cu2 N2B 166.8(3) . . ?
N4B Cu2 N3B 90.5(3) . . ?
C1B N1B Cu2 116.2(6) . . ?
C1B N1B C4B 108.7(7) . . ?
C4B N1B Cu2 131.0(6) . . ?
C6B N2B Cu2 124.4(6) . . ?
C6B N2B C9B 109.6(7) . . ?
C9B N2B Cu2 120.9(6) . . ?
C11B N3B Cu2 121.3(6) . . ?
C14B N3B Cu2 126.1(6) . . ?
C14B N3B C11B 108.2(7) . . ?
C16B N4B Cu2 131.2(6) . . ?
C19B N4B Cu2 115.2(6) . . ?
C19B N4B C16B 110.7(7) . . ?
N1B C1B C2B 109.1(8) . . ?
N1B C1B C19B 111.9(8) . . ?
C2B C1B C19B 139.0(9) . . ?
F1B C2B C1B 126.1(8) . . ?
F1B C2B C3B 125.6(9) . . ?
C3B C2B C1B 108.3(9) . . ?
F2B C3B C2B 125.5(9) . . ?
F2B C3B C4B 127.6(9) . . ?
C2B C3B C4B 106.9(9) . . ?
N1B C4B C3B 106.7(8) . . ?
N1B C4B C5B 122.0(9) . . ?
C3B C4B C5B 131.3(9) . . ?
C4B C5B C20B 119.2(9) . . ?
C6B C5B C4B 119.7(9) . . ?
C6B C5B C20B 121.1(8) . . ?
N2B C6B C5B 128.1(8) . . ?
N2B C6B C7B 105.5(8) . . ?
C5B C6B C7B 126.3(9) . . ?
F3B C7B C6B 125.1(10) . . ?
C8B C7B F3B 124.7(9) . . ?
C8B C7B C6B 110.1(9) . . ?
F4B C8B C7B 125.6(9) . . ?
F4B C8B C9B 125.8(9) . . ?
C7B C8B C9B 108.6(8) . . ?
N2B C9B C8B 106.2(8) . . ?
C10B C9B N2B 125.3(8) . . ?
C10B C9B C8B 128.4(9) . . ?
C9B C10B C11B 125.9(8) . . ?
C9B C10B C26B 117.4(8) . . ?
C11B C10B C26B 116.7(8) . . ?
N3B C11B C12B 106.8(8) . . ?
C10B C11B N3B 124.7(9) . . ?
C10B C11B C12B 128.4(9) . . ?
F5B C12B C11B 125.4(8) . . ?
C13B C12B F5B 125.9(9) . . ?
C13B C12B C11B 108.7(8) . . ?
F6B C13B C14B 126.8(8) . . ?
C12B C13B F6B 124.3(9) . . ?
C12B C13B C14B 108.9(9) . . ?
N3B C14B C13B 107.3(8) . . ?
N3B C14B C15B 126.5(9) . . ?
C13B C14B C15B 126.0(9) . . ?
C14B C15B C32B 118.9(8) . . ?
C16B C15B C14B 121.1(9) . . ?
C16B C15B C32B 119.9(8) . . ?
N4B C16B C17B 104.5(8) . . ?
C15B C16B N4B 121.7(8) . . ?
C15B C16B C17B 133.7(9) . . ?
F7B C17B C16B 125.6(9) . . ?
C18B C17B F7B 124.8(8) . . ?
C18B C17B C16B 109.6(8) . . ?
F8B C18B C19B 124.9(9) . . ?
C17B C18B F8B 127.0(8) . . ?
C17B C18B C19B 108.1(8) . . ?
N4B C19B C1B 113.2(8) . . ?
N4B C19B C18B 107.0(8) . . ?
C18B C19B C1B 139.8(9) . . ?
C21B C20B C5B 119.0(9) . . ?
C25B C20B C5B 122.0(9) . . ?
C25B C20B C21B 119.0(9) . . ?
C20B C21B H21B 120.1 . . ?
C22B C21B C20B 119.7(10) . . ?
C22B C21B H21B 120.1 . . ?
C21B C22B H22B 120.2 . . ?
C23B C22B C21B 119.7(10) . . ?
C23B C22B H22B 120.2 . . ?
C22B C23B H23B 119.4 . . ?
C24B C23B C22B 121.1(11) . . ?
C24B C23B H23B 119.4 . . ?
C23B C24B H24B 119.9 . . ?
C23B C24B C25B 120.2(11) . . ?
C25B C24B H24B 119.9 . . ?
C20B C25B C24B 120.3(10) . . ?
C20B C25B H25B 119.9 . . ?
C24B C25B H25B 119.9 . . ?
C27B C26B C10B 121.8(8) . . ?
C31B C26B C10B 118.7(8) . . ?
C31B C26B C27B 119.5(9) . . ?
C26B C27B H27B 120.2 . . ?
C28B C27B C26B 119.5(9) . . ?
C28B C27B H27B 120.2 . . ?
C27B C28B H28B 119.3 . . ?
C27B C28B C29B 121.4(9) . . ?
C29B C28B H28B 119.3 . . ?
C28B C29B H29B 120.4 . . ?
C30B C29B C28B 119.1(9) . . ?
C30B C29B H29B 120.4 . . ?
C29B C30B H30B 119.8 . . ?
C29B C30B C31B 120.4(9) . . ?
C31B C30B H30B 119.8 . . ?
C26B C31B C30B 119.9(8) . . ?
C26B C31B H31B 120.0 . . ?
C30B C31B H31B 120.0 . . ?
C33B C32B C15B 121.2(8) . . ?
C33B C32B C37B 118.7(8) . . ?
C37B C32B C15B 120.0(7) . . ?
C32B C33B H33B 119.4 . . ?
C32B C33B C34B 121.1(9) . . ?
C34B C33B H33B 119.4 . . ?
C33B C34B H34B 119.6 . . ?
C33B C34B C35B 120.8(9) . . ?
C35B C34B H34B 119.6 . . ?
C34B C35B H35B 120.4 . . ?
C34B C35B C36B 119.2(9) . . ?
C36B C35B H35B 120.4 . . ?
C35B C36B H36B 120.2 . . ?
C37B C36B C35B 119.7(9) . . ?
C37B C36B H36B 120.2 . . ?
C32B C37B H37B 119.8 . . ?
C36B C37B C32B 120.4(8) . . ?
C36B C37B H37B 119.8 . . ?
N1C Cu3 N2C 91.1(3) . . ?
N3C Cu3 N1C 166.9(3) . . ?
N3C Cu3 N2C 98.7(3) . . ?
N3C Cu3 N4C 90.5(3) . . ?
N4C Cu3 N1C 81.3(3) . . ?
N4C Cu3 N2C 166.7(3) . . ?
C1C N1C Cu3 115.6(6) . . ?
C1C N1C C4C 111.1(8) . . ?
C4C N1C Cu3 130.3(7) . . ?
C6C N2C Cu3 124.1(6) . . ?
C6C N2C C9C 109.1(8) . . ?
C9C N2C Cu3 119.9(6) . . ?
C11C N3C Cu3 120.6(6) . . ?
C11C N3C C14C 108.4(7) . . ?
C14C N3C Cu3 125.4(6) . . ?
C16C N4C Cu3 131.9(6) . . ?
C19C N4C Cu3 115.7(6) . . ?
C19C N4C C16C 109.4(8) . . ?
N1C C1C C2C 107.6(9) . . ?
N1C C1C C19C 114.0(8) . . ?
C2C C1C C19C 138.4(10) . . ?
F1C C2C C1C 124.3(10) . . ?
C3C C2C F1C 127.8(8) . . ?
C3C C2C C1C 107.8(9) . . ?
F2C C3C C4C 125.3(10) . . ?
C2C C3C F2C 124.6(9) . . ?
C2C C3C C4C 110.1(8) . . ?
N1C C4C C3C 103.3(9) . . ?
C5C C4C N1C 121.1(8) . . ?
C5C C4C C3C 135.5(9) . . ?
C4C C5C C6C 121.8(8) . . ?
C4C C5C C20C 119.6(8) . . ?
C6C C5C C20C 118.6(10) . . ?
N2C C6C C5C 126.9(10) . . ?
N2C C6C C7C 105.8(8) . . ?
C5C C6C C7C 127.2(8) . . ?
F3C C7C C6C 124.9(8) . . ?
C8C C7C F3C 125.2(10) . . ?
C8C C7C C6C 109.8(8) . . ?
F4C C8C C9C 124.4(9) . . ?
C7C C8C F4C 126.6(9) . . ?
C7C C8C C9C 108.9(9) . . ?
N2C C9C C8C 106.4(8) . . ?
N2C C9C C10C 125.5(9) . . ?
C10C C9C C8C 128.1(10) . . ?
C9C C10C C26C 117.4(9) . . ?
C11C C10C C9C 123.3(9) . . ?
C11C C10C C26C 119.3(8) . . ?
N3C C11C C10C 125.6(8) . . ?
N3C C11C C12C 107.1(9) . . ?
C10C C11C C12C 127.3(9) . . ?
F5C C12C C11C 125.7(10) . . ?
C13C C12C F5C 126.0(8) . . ?
C13C C12C C11C 108.1(9) . . ?
F6C C13C C14C 125.6(10) . . ?
C12C C13C F6C 124.5(8) . . ?
C12C C13C C14C 109.6(8) . . ?
N3C C14C C13C 106.9(8) . . ?
N3C C14C C15C 126.6(8) . . ?
C13C C14C C15C 126.4(9) . . ?
C14C C15C C32C 119.7(8) . . ?
C16C C15C C14C 121.6(9) . . ?
C16C C15C C32C 118.7(9) . . ?
N4C C16C C17C 105.2(8) . . ?
C15C C16C N4C 120.8(9) . . ?
C15C C16C C17C 133.9(9) . . ?
F7C C17C C16C 126.4(8) . . ?
F7C C17C C18C 124.5(9) . . ?
C18C C17C C16C 109.1(9) . . ?
F8C C18C C17C 126.8(10) . . ?
F8C C18C C19C 125.5(8) . . ?
C17C C18C C19C 107.7(9) . . ?
N4C C19C C1C 111.8(9) . . ?
N4C C19C C18C 108.4(8) . . ?
C18C C19C C1C 139.6(9) . . ?
C21C C20C C5C 120.6(8) . . ?
C21C C20C C25C 119.0(9) . . ?
C25C C20C C5C 120.4(9) . . ?
C20C C21C H21C 119.1 . . ?
C20C C21C C22C 121.8(9) . . ?
C22C C21C H21C 119.1 . . ?
C21C C22C H22C 120.7 . . ?
C23C C22C C21C 118.7(10) . . ?
C23C C22C H22C 120.7 . . ?
C22C C23C H23C 119.9 . . ?
C24C C23C C22C 120.1(9) . . ?
C24C C23C H23C 119.9 . . ?
C23C C24C H24C 119.7 . . ?
C23C C24C C25C 120.6(9) . . ?
C25C C24C H24C 119.7 . . ?
C20C C25C C24C 119.7(9) . . ?
C20C C25C H25C 120.1 . . ?
C24C C25C H25C 120.1 . . ?
C27C C26C C10C 120.4(9) . . ?
C31C C26C C10C 121.9(8) . . ?
C31C C26C C27C 117.6(9) . . ?
C26C C27C H27C 119.4 . . ?
C28C C27C C26C 121.3(10) . . ?
C28C C27C H27C 119.4 . . ?
C27C C28C H28C 120.5 . . ?
C27C C28C C29C 119.0(9) . . ?
C29C C28C H28C 120.5 . . ?
C28C C29C H29C 120.2 . . ?
C30C C29C C28C 119.6(10) . . ?
C30C C29C H29C 120.2 . . ?
C29C C30C H30C 118.9 . . ?
C29C C30C C31C 122.2(10) . . ?
C31C C30C H30C 118.9 . . ?
C26C C31C H31C 119.8 . . ?
C30C C31C C26C 120.3(9) . . ?
C30C C31C H31C 119.8 . . ?
C33C C32C C15C 121.7(8) . . ?
C33C C32C C37C 118.3(8) . . ?
C37C C32C C15C 120.0(8) . . ?
C32C C33C H33C 119.6 . . ?
C34C C33C C32C 120.8(9) . . ?
C34C C33C H33C 119.6 . . ?
C33C C34C H34C 119.4 . . ?
C35C C34C C33C 121.2(10) . . ?
C35C C34C H34C 119.4 . . ?
C34C C35C H35C 120.3 . . ?
C34C C35C C36C 119.5(9) . . ?
C36C C35C H35C 120.3 . . ?
C35C C36C H36C 119.8 . . ?
C35C C36C C37C 120.4(9) . . ?
C37C C36C H36C 119.8 . . ?
C32C C37C H37C 120.1 . . ?
C36C C37C C32C 119.7(9) . . ?
C36C C37C H37C 120.1 . . ?
N1D Cu4 N2D 91.3(3) . . ?
N3D Cu4 N1D 167.3(3) . . ?
N3D Cu4 N2D 97.3(3) . . ?
N4D Cu4 N1D 82.0(3) . . ?
N4D Cu4 N2D 166.9(3) . . ?
N4D Cu4 N3D 91.3(3) . . ?
C1D N1D Cu4 115.6(6) . . ?
C1D N1D C4D 109.1(8) . . ?
C4D N1D Cu4 132.0(6) . . ?
C6D N2D Cu4 122.1(6) . . ?
C9D N2D Cu4 122.0(6) . . ?
C9D N2D C6D 108.9(8) . . ?
C11D N3D Cu4 121.9(6) . . ?
C14D N3D Cu4 123.8(6) . . ?
C14D N3D C11D 107.8(8) . . ?
C16D N4D Cu4 130.0(6) . . ?
C19D N4D Cu4 115.6(5) . . ?
C19D N4D C16D 110.9(7) . . ?
N1D C1D C2D 108.7(7) . . ?
N1D C1D C19D 112.4(9) . . ?
C2D C1D C19D 138.8(8) . . ?
F1D C2D C1D 125.4(7) . . ?
F1D C2D C3D 128.2(9) . . ?
C3D C2D C1D 106.4(8) . . ?
F2D C3D C4D 126.0(8) . . ?
C2D C3D F2D 124.3(9) . . ?
C2D C3D C4D 109.7(8) . . ?
N1D C4D C3D 106.0(7) . . ?
N1D C4D C5D 121.2(9) . . ?
C5D C4D C3D 132.8(9) . . ?
C4D C5D C6D 121.3(9) . . ?
C4D C5D C20D 120.8(10) . . ?
C6D C5D C20D 117.7(8) . . ?
N2D C6D C5D 127.6(8) . . ?
N2D C6D C7D 105.3(10) . . ?
C7D C6D C5D 127.0(10) . . ?
F3D C7D C6D 125.9(12) . . ?
C8D C7D F3D 124.1(9) . . ?
C8D C7D C6D 109.8(10) . . ?
F4D C8D C9D 126.4(12) . . ?
C7D C8D F4D 125.3(10) . . ?
C7D C8D C9D 108.2(10) . . ?
N2D C9D C8D 107.8(10) . . ?
N2D C9D C10D 125.2(9) . . ?
C10D C9D C8D 126.9(10) . . ?
C9D C10D C11D 124.2(9) . . ?
C9D C10D C26D 118.7(9) . . ?
C11D C10D C26D 117.1(11) . . ?
N3D C11D C10D 123.1(10) . . ?
N3D C11D C12D 107.3(8) . . ?
C12D C11D C10D 129.6(10) . . ?
F5D C12D C11D 124.8(9) . . ?
C13D C12D F5D 126.3(10) . . ?
C13D C12D C11D 108.8(9) . . ?
F6D C13D C14D 125.9(8) . . ?
C12D C13D F6D 124.7(9) . . ?
C12D C13D C14D 109.2(9) . . ?
N3D C14D C13D 107.0(7) . . ?
N3D C14D C15D 126.7(8) . . ?
C13D C14D C15D 126.1(9) . . ?
C14D C15D C32D 118.5(8) . . ?
C16D C15D C14D 121.0(8) . . ?
C16D C15D C32D 120.5(8) . . ?
N4D C16D C17D 104.4(8) . . ?
C15D C16D N4D 122.5(8) . . ?
C15D C16D C17D 133.0(8) . . ?
F7D C17D C16D 125.6(8) . . ?
F7D C17D C18D 124.8(7) . . ?
C18D C17D C16D 109.5(7) . . ?
F8D C18D C17D 127.0(7) . . ?
F8D C18D C19D 126.4(8) . . ?
C17D C18D C19D 106.6(8) . . ?
N4D C19D C1D 113.0(7) . . ?
N4D C19D C18D 108.5(8) . . ?
C18D C19D C1D 138.3(9) . . ?
C21D C20D C5D 119.3(9) . . ?
C25D C20D C5D 121.8(8) . . ?
C25D C20D C21D 118.8(9) . . ?
C20D C21D H21D 120.3 . . ?
C22D C21D C20D 119.3(10) . . ?
C22D C21D H21D 120.3 . . ?
C21D C22D H22D 119.0 . . ?
C23D C22D C21D 122.0(9) . . ?
C23D C22D H22D 119.0 . . ?
C22D C23D H23D 120.6 . . ?
C22D C23D C24D 118.9(9) . . ?
C24D C23D H23D 120.6 . . ?
C23D C24D H24D 119.8 . . ?
C25D C24D C23D 120.3(10) . . ?
C25D C24D H24D 119.9 . . ?
C20D C25D H25D 119.7 . . ?
C24D C25D C20D 120.6(9) . . ?
C24D C25D H25D 119.7 . . ?
C27D C26D C10D 120.9(9) . . ?
C27D C26D C31D 119.8(10) . . ?
C31D C26D C10D 119.3(10) . . ?
C26D C27D H27D 120.7 . . ?
C28D C27D C26D 118.6(11) . . ?
C28D C27D H27D 120.7 . . ?
C27D C28D H28D 119.5 . . ?
C29D C28D C27D 120.9(13) . . ?
C29D C28D H28D 119.5 . . ?
C28D C29D H29D 119.5 . . ?
C28D C29D C30D 120.9(13) . . ?
C30D C29D H29D 119.5 . . ?
C29D C30D H30D 119.5 . . ?
C31D C30D C29D 121.1(13) . . ?
C31D C30D H30D 119.5 . . ?
C26D C31D H31D 120.7 . . ?
C30D C31D C26D 118.7(12) . . ?
C30D C31D H31D 120.7 . . ?
C33D C32D C15D 121.2(8) . . ?
C33D C32D C37D 118.7(8) . . ?
C37D C32D C15D 120.1(8) . . ?
C32D C33D H33D 119.6 . . ?
C32D C33D C34D 120.9(9) . . ?
C34D C33D H33D 119.6 . . ?
C33D C34D H34D 120.3 . . ?
C33D C34D C35D 119.4(9) . . ?
C35D C34D H34D 120.3 . . ?
C34D C35D H35D 120.3 . . ?
C36D C35D C34D 119.5(9) . . ?
C36D C35D H35D 120.3 . . ?
C35D C36D H36D 119.2 . . ?
C35D C36D C37D 121.5(9) . . ?
C37D C36D H36D 119.2 . . ?
C32D C37D H37D 120.0 . . ?
C36D C37D C32D 120.0(9) . . ?
C36D C37D H37D 120.0 . . ?
N1E Cu5 N4E 81.5(3) . . ?
N2E Cu5 N1E 91.5(3) . . ?
N2E Cu5 N4E 167.1(3) . . ?
N3E Cu5 N1E 167.4(3) . . ?
N3E Cu5 N2E 97.8(3) . . ?
N3E Cu5 N4E 90.9(3) . . ?
C1E N1E Cu5 115.9(5) . . ?
C1E N1E C4E 110.3(6) . . ?
C4E N1E Cu5 130.2(5) . . ?
C6E N2E Cu5 125.2(5) . . ?
C9E N2E Cu5 122.1(6) . . ?
C9E N2E C6E 107.6(7) . . ?
C11E N3E Cu5 121.5(6) . . ?
C11E N3E C14E 109.0(7) . . ?
C14E N3E Cu5 123.6(5) . . ?
C16E N4E Cu5 131.7(5) . . ?
C19E N4E Cu5 115.6(5) . . ?
C19E N4E C16E 110.4(7) . . ?
N1E C1E C2E 108.4(7) . . ?
N1E C1E C19E 113.5(7) . . ?
C2E C1E C19E 137.8(8) . . ?
F1E C2E C1E 125.1(8) . . ?
F1E C2E C3E 127.2(7) . . ?
C3E C2E C1E 107.7(7) . . ?
F2E C3E C2E 125.8(7) . . ?
F2E C3E C4E 125.9(8) . . ?
C2E C3E C4E 108.3(7) . . ?
N1E C4E C3E 105.2(7) . . ?
N1E C4E C5E 121.7(7) . . ?
C5E C4E C3E 133.0(8) . . ?
C4E C5E C6E 122.8(8) . . ?
C4E C5E C20E 119.1(7) . . ?
C6E C5E C20E 118.1(8) . . ?
N2E C6E C5E 124.9(8) . . ?
C7E C6E N2E 107.6(7) . . ?
C7E C6E C5E 127.4(8) . . ?
F3E C7E C6E 126.8(7) . . ?
F3E C7E C8E 124.4(8) . . ?
C8E C7E C6E 108.8(7) . . ?
F4E C8E C9E 125.3(8) . . ?
C7E C8E F4E 126.0(8) . . ?
C7E C8E C9E 108.5(8) . . ?
N2E C9E C8E 107.4(7) . . ?
N2E C9E C10E 124.4(8) . . ?
C10E C9E C8E 128.1(8) . . ?
C9E C10E C26E 118.3(8) . . ?
C11E C10E C9E 124.2(8) . . ?
C11E C10E C26E 117.5(8) . . ?
N3E C11E C10E 125.4(8) . . ?
N3E C11E C12E 106.6(8) . . ?
C10E C11E C12E 127.8(8) . . ?
F5E C12E C11E 124.8(9) . . ?
C13E C12E F5E 126.3(8) . . ?
C13E C12E C11E 108.7(8) . . ?
F6E C13E C14E 126.4(8) . . ?
C12E C13E F6E 123.8(8) . . ?
C12E C13E C14E 109.5(8) . . ?
N3E C14E C13E 106.2(7) . . ?
N3E C14E C15E 127.8(7) . . ?
C15E C14E C13E 126.0(8) . . ?
C14E C15E C32E 118.7(7) . . ?
C16E C15E C14E 120.7(7) . . ?
C16E C15E C32E 120.4(7) . . ?
N4E C16E C15E 121.3(7) . . ?
N4E C16E C17E 105.6(7) . . ?
C15E C16E C17E 133.1(7) . . ?
F7E C17E C16E 126.7(7) . . ?
F7E C17E C18E 124.6(7) . . ?
C18E C17E C16E 108.7(7) . . ?
F8E C18E C17E 127.0(7) . . ?
F8E C18E C19E 125.2(7) . . ?
C17E C18E C19E 107.8(7) . . ?
N4E C19E C1E 112.1(7) . . ?
N4E C19E C18E 107.5(7) . . ?
C18E C19E C1E 140.4(7) . . ?
C21E C20E C5E 120.4(8) . . ?
C21E C20E C25E 119.4(8) . . ?
C25E C20E C5E 120.2(8) . . ?
C20E C21E H21E 119.7 . . ?
C20E C21E C22E 120.5(9) . . ?
C22E C21E H21E 119.7 . . ?
C21E C22E H22E 120.6 . . ?
C23E C22E C21E 118.9(9) . . ?
C23E C22E H22E 120.6 . . ?
C22E C23E H23E 119.9 . . ?
C22E C23E C24E 120.3(9) . . ?
C24E C23E H23E 119.9 . . ?
C23E C24E H24E 119.7 . . ?
C25E C24E C23E 120.6(9) . . ?
C25E C24E H24E 119.7 . . ?
C20E C25E H25E 119.9 . . ?
C24E C25E C20E 120.3(9) . . ?
C24E C25E H25E 119.9 . . ?
C27E C26E C10E 120.2(9) . . ?
C27E C26E C31E 120.4(9) . . ?
C31E C26E C10E 119.1(9) . . ?
C26E C27E H27E 120.0 . . ?
C28E C27E C26E 119.9(11) . . ?
C28E C27E H27E 120.0 . . ?
C27E C28E H28E 120.1 . . ?
C29E C28E C27E 119.7(12) . . ?
C29E C28E H28E 120.1 . . ?
C28E C29E H29E 118.8 . . ?
C28E C29E C30E 122.3(11) . . ?
C30E C29E H29E 118.8 . . ?
C29E C30E H30E 120.3 . . ?
C29E C30E C31E 119.4(12) . . ?
C31E C30E H30E 120.3 . . ?
C26E C31E H31E 120.9 . . ?
C30E C31E C26E 118.1(11) . . ?
C30E C31E H31E 120.9 . . ?
C33E C32E C15E 121.7(7) . . ?
C33E C32E C37E 119.7(8) . . ?
C37E C32E C15E 118.5(7) . . ?
C32E C33E H33E 119.5 . . ?
C32E C33E C34E 121.0(8) . . ?
C34E C33E H33E 119.5 . . ?
C33E C34E H34E 119.9 . . ?
C35E C34E C33E 120.1(8) . . ?
C35E C34E H34E 119.9 . . ?
C34E C35E H35E 120.3 . . ?
C34E C35E C36E 119.4(8) . . ?
C36E C35E H35E 120.3 . . ?
C35E C36E H36E 120.0 . . ?
C37E C36E C35E 120.0(8) . . ?
C37E C36E H36E 120.0 . . ?
C32E C37E H37E 120.2 . . ?
C36E C37E C32E 119.7(8) . . ?
C36E C37E H37E 120.2 . . ?
N2F Cu6 N1F 90.2(3) . . ?
N2F Cu6 N3F 98.4(3) . . ?
N3F Cu6 N1F 167.7(3) . . ?
N4F Cu6 N1F 82.4(3) . . ?
N4F Cu6 N2F 166.5(3) . . ?
N4F Cu6 N3F 90.8(3) . . ?
C1F N1F Cu6 114.3(6) . . ?
C1F N1F C4F 110.5(7) . . ?
C4F N1F Cu6 131.8(6) . . ?
C6F N2F Cu6 125.6(6) . . ?
C9F N2F Cu6 120.7(6) . . ?
C9F N2F C6F 107.9(7) . . ?
C11F N3F Cu6 121.4(5) . . ?
C11F N3F C14F 107.9(7) . . ?
C14F N3F Cu6 124.7(5) . . ?
C16F N4F Cu6 131.4(6) . . ?
C19F N4F Cu6 115.0(5) . . ?
C19F N4F C16F 110.2(7) . . ?
N1F C1F C2F 107.4(7) . . ?
N1F C1F C19F 113.7(8) . . ?
C2F C1F C19F 138.8(8) . . ?
F1F C2F C1F 125.6(8) . . ?
C3F C2F F1F 126.9(8) . . ?
C3F C2F C1F 107.5(8) . . ?
F2F C3F C4F 125.8(8) . . ?
C2F C3F F2F 124.9(9) . . ?
C2F C3F C4F 108.9(8) . . ?
N1F C4F C3F 105.4(7) . . ?
N1F C4F C5F 121.4(8) . . ?
C5F C4F C3F 133.2(8) . . ?
C4F C5F C6F 122.1(8) . . ?
C4F C5F C20F 120.1(8) . . ?
C6F C5F C20F 117.7(8) . . ?
N2F C6F C5F 125.4(8) . . ?
N2F C6F C7F 107.5(8) . . ?
C5F C6F C7F 127.1(8) . . ?
F3F C7F C6F 125.7(9) . . ?
C8F C7F F3F 125.7(9) . . ?
C8F C7F C6F 108.6(8) . . ?
F4F C8F C9F 125.7(9) . . ?
C7F C8F F4F 125.1(8) . . ?
C7F C8F C9F 109.1(8) . . ?
N2F C9F C8F 106.8(8) . . ?
N2F C9F C10F 126.1(8) . . ?
C10F C9F C8F 127.1(9) . . ?
C9F C10F C11F 122.6(8) . . ?
C9F C10F C26F 119.6(8) . . ?
C11F C10F C26F 117.8(8) . . ?
N3F C11F C10F 125.4(8) . . ?
N3F C11F C12F 108.4(7) . . ?
C12F C11F C10F 126.0(8) . . ?
F5F C12F C11F 127.2(8) . . ?
F5F C12F C13F 125.5(8) . . ?
C13F C12F C11F 107.2(8) . . ?
F6F C13F C12F 123.2(8) . . ?
F6F C13F C14F 127.4(7) . . ?
C12F C13F C14F 109.3(7) . . ?
N3F C14F C13F 107.1(7) . . ?
N3F C14F C15F 126.1(8) . . ?
C13F C14F C15F 126.7(7) . . ?
C14F C15F C32F 117.4(7) . . ?
C16F C15F C14F 121.5(7) . . ?
C16F C15F C32F 121.1(7) . . ?
N4F C16F C15F 120.8(7) . . ?
N4F C16F C17F 105.7(7) . . ?
C15F C16F C17F 133.4(8) . . ?
F7F C17F C16F 126.0(8) . . ?
F7F C17F C18F 126.0(8) . . ?
C18F C17F C16F 107.9(7) . . ?
F8F C18F C17F 125.9(8) . . ?
F8F C18F C19F 125.7(8) . . ?
C17F C18F C19F 108.4(7) . . ?
N4F C19F C1F 112.8(7) . . ?
N4F C19F C18F 107.6(7) . . ?
C18F C19F C1F 139.3(8) . . ?
C21F C20F C5F 121.3(8) . . ?
C25F C20F C5F 120.6(9) . . ?
C25F C20F C21F 118.0(9) . . ?
C20F C21F H21F 119.4 . . ?
C22F C21F C20F 121.1(9) . . ?
C22F C21F H21F 119.4 . . ?
C21F C22F H22F 120.0 . . ?
C23F C22F C21F 120.1(10) . . ?
C23F C22F H22F 120.0 . . ?
C22F C23F H23F 119.8 . . ?
C24F C23F C22F 120.5(11) . . ?
C24F C23F H23F 119.8 . . ?
C23F C24F H24F 120.0 . . ?
C23F C24F C25F 120.0(11) . . ?
C25F C24F H24F 120.0 . . ?
C20F C25F C24F 120.4(11) . . ?
C20F C25F H25F 119.8 . . ?
C24F C25F H25F 119.8 . . ?
C27F C26F C10F 120.2(9) . . ?
C31F C26F C10F 121.6(9) . . ?
C31F C26F C27F 118.2(9) . . ?
C26F C27F H27F 119.9 . . ?
C28F C27F C26F 120.3(11) . . ?
C28F C27F H27F 119.9 . . ?
C27F C28F H28F 120.0 . . ?
C29F C28F C27F 120.0(12) . . ?
C29F C28F H28F 120.0 . . ?
C28F C29F H29F 119.1 . . ?
C28F C29F C30F 121.8(11) . . ?
C30F C29F H29F 119.1 . . ?
C29F C30F H30F 120.9 . . ?
C31F C30F C29F 118.2(11) . . ?
C31F C30F H30F 120.9 . . ?
C26F C31F C30F 121.6(10) . . ?
C26F C31F H31F 119.2 . . ?
C30F C31F H31F 119.2 . . ?
C33F C32F C15F 122.0(7) . . ?
C33F C32F C37F 118.7(7) . . ?
C37F C32F C15F 119.3(7) . . ?
C32F C33F H33F 119.4 . . ?
C34F C33F C32F 121.2(8) . . ?
C34F C33F H33F 119.4 . . ?
C33F C34F H34F 119.8 . . ?
C33F C34F C35F 120.3(8) . . ?
C35F C34F H34F 119.8 . . ?
C34F C35F H35F 120.3 . . ?
C34F C35F C36F 119.4(8) . . ?
C36F C35F H35F 120.3 . . ?
C35F C36F H36F 119.8 . . ?
C37F C36F C35F 120.4(9) . . ?
C37F C36F H36F 119.8 . . ?
C32F C37F H37F 120.1 . . ?
C36F C37F C32F 119.9(8) . . ?
C36F C37F H37F 120.1 . . ?
N2G Cu7 N1G 90.8(3) . . ?
N2G Cu7 N3G 98.3(3) . . ?
N3G Cu7 N1G 167.1(3) . . ?
N4G Cu7 N1G 82.0(3) . . ?
N4G Cu7 N2G 166.5(3) . . ?
N4G Cu7 N3G 90.9(3) . . ?
C1G N1G Cu7 115.1(6) . . ?
C1G N1G C4G 110.3(7) . . ?
C4G N1G Cu7 131.4(6) . . ?
C6G N2G Cu7 125.7(5) . . ?
C9G N2G Cu7 122.4(6) . . ?
C9G N2G C6G 107.4(7) . . ?
C11G N3G Cu7 121.5(6) . . ?
C11G N3G C14G 107.3(7) . . ?
C14G N3G Cu7 125.5(6) . . ?
C16G N4G Cu7 132.0(6) . . ?
C19G N4G Cu7 115.0(6) . . ?
C19G N4G C16G 110.1(7) . . ?
N1G C1G C2G 107.9(8) . . ?
N1G C1G C19G 113.2(8) . . ?
C2G C1G C19G 138.9(9) . . ?
F1G C2G C1G 125.8(8) . . ?
F1G C2G C3G 126.9(8) . . ?
C3G C2G C1G 107.3(8) . . ?
F2G C3G C2G 124.1(9) . . ?
F2G C3G C4G 127.2(8) . . ?
C2G C3G C4G 108.5(8) . . ?
N1G C4G C3G 105.8(8) . . ?
N1G C4G C5G 121.4(8) . . ?
C5G C4G C3G 132.8(8) . . ?
C4G C5G C6G 121.9(8) . . ?
C4G C5G C20G 119.4(8) . . ?
C6G C5G C20G 118.6(8) . . ?
N2G C6G C5G 125.6(8) . . ?
N2G C6G C7G 106.9(7) . . ?
C5G C6G C7G 127.4(8) . . ?
F3G C7G C6G 125.6(8) . . ?
C8G C7G F3G 125.3(8) . . ?
C8G C7G C6G 109.0(8) . . ?
F4G C8G C7G 125.2(8) . . ?
F4G C8G C9G 127.8(8) . . ?
C7G C8G C9G 106.9(8) . . ?
N2G C9G C8G 109.7(7) . . ?
N2G C9G C10G 125.7(8) . . ?
C8G C9G C10G 124.6(9) . . ?
C9G C10G C26G 119.4(8) . . ?
C11G C10G C9G 122.6(8) . . ?
C11G C10G C26G 117.9(8) . . ?
N3G C11G C10G 125.5(8) . . ?
N3G C11G C12G 108.2(8) . . ?
C12G C11G C10G 126.1(8) . . ?
F5G C12G C11G 127.5(8) . . ?
F5G C12G C13G 124.4(8) . . ?
C13G C12G C11G 108.2(8) . . ?
F6G C13G C12G 124.4(8) . . ?
F6G C13G C14G 126.8(8) . . ?
C12G C13G C14G 108.7(8) . . ?
N3G C14G C13G 107.5(8) . . ?
N3G C14G C15G 124.7(8) . . ?
C13G C14G C15G 127.7(8) . . ?
C14G C15G C32G 117.4(8) . . ?
C16G C15G C14G 123.7(8) . . ?
C16G C15G C32G 118.9(8) . . ?
N4G C16G C15G 120.0(8) . . ?
N4G C16G C17G 105.8(8) . . ?
C15G C16G C17G 134.2(8) . . ?
F7G C17G C16G 126.3(8) . . ?
F7G C17G C18G 123.6(8) . . ?
C18G C17G C16G 110.0(8) . . ?
F8G C18G C17G 128.6(8) . . ?
F8G C18G C19G 125.0(8) . . ?
C17G C18G C19G 106.4(8) . . ?
N4G C19G C1G 113.1(8) . . ?
N4G C19G C18G 107.6(7) . . ?
C1G C19G C18G 139.3(8) . . ?
C21G C20G C5G 119.6(7) . . ?
C25G C20G C5G 121.4(8) . . ?
C25G C20G C21G 119.0(8) . . ?
C20G C21G H21G 119.9 . . ?
C22G C21G C20G 120.2(9) . . ?
C22G C21G H21G 119.9 . . ?
C21G C22G H22G 119.9 . . ?
C21G C22G C23G 120.2(9) . . ?
C23G C22G H22G 119.9 . . ?
C22G C23G H23G 120.4 . . ?
C24G C23G C22G 119.3(9) . . ?
C24G C23G H23G 120.4 . . ?
C23G C24G H24G 119.9 . . ?
C25G C24G C23G 120.2(9) . . ?
C25G C24G H24G 119.9 . . ?
C20G C25G H25G 119.5 . . ?
C24G C25G C20G 121.1(9) . . ?
C24G C25G H25G 119.5 . . ?
C27G C26G C10G 119.0(7) . . ?
C27G C26G C31G 119.1(8) . . ?
C31G C26G C10G 121.8(8) . . ?
C26G C27G H27G 119.2 . . ?
C28G C27G C26G 121.7(9) . . ?
C28G C27G H27G 119.2 . . ?
C27G C28G H28G 120.4 . . ?
C27G C28G C29G 119.3(9) . . ?
C29G C28G H28G 120.4 . . ?
C28G C29G H29G 120.3 . . ?
C28G C29G C30G 119.4(10) . . ?
C30G C29G H29G 120.3 . . ?
C29G C30G H30G 120.3 . . ?
C31G C30G C29G 119.5(10) . . ?
C31G C30G H30G 120.3 . . ?
C26G C31G H31G 119.5 . . ?
C30G C31G C26G 121.0(9) . . ?
C30G C31G H31G 119.5 . . ?
C33G C32G C15G 118.3(8) . . ?
C37G C32G C15G 121.8(9) . . ?
C37G C32G C33G 119.9(9) . . ?
C32G C33G H33G 120.7 . . ?
C34G C33G C32G 118.5(10) . . ?
C34G C33G H33G 120.7 . . ?
C33G C34G H34G 119.2 . . ?
C35G C34G C33G 121.6(10) . . ?
C35G C34G H34G 119.2 . . ?
C34G C35G H35G 119.5 . . ?
C34G C35G C36G 121.1(10) . . ?
C36G C35G H35G 119.5 . . ?
C35G C36G H36G 121.1 . . ?
C35G C36G C37G 117.9(10) . . ?
C37G C36G H36G 121.1 . . ?
C32G C37G C36G 121.0(10) . . ?
C32G C37G H37G 119.5 . . ?
C36G C37G H37G 119.5 . . ?
Cl1 C38 Cl2 115.8(8) . . ?
Cl1 C38 H38 104.7 . . ?
Cl2 C38 H38 104.7 . . ?
Cl3 C38 Cl1 117.5(12) . . ?
Cl3 C38 Cl2 107.9(6) . . ?
Cl3 C38 H38 104.7 . . ?
Cl13 C42 H42 106.6 . . ?
Cl14 C42 Cl15 123.1(8) . . ?
Cl14 C42 Cl13 109.0(7) . . ?
Cl14 C42 Cl4 107.8(7) . . ?
Cl14 C42 H42 106.6 . . ?
Cl4 C42 Cl13 119.4(7) . . ?
Cl4 C42 H42 106.6 . . ?
Cl5 C39 Cl6 107.6(11) . . ?
Cl5 C39 H39 109.5 . . ?
Cl6 C39 H39 109.5 . . ?
Cl16 C39 Cl5 103.6(10) . . ?
Cl16 C39 Cl6 116.9(11) . . ?
Cl16 C39 H39 109.5 . . ?
Cl10 C41 Cl11 108.6(6) . . ?
Cl10 C41 H41 109.2 . . ?
Cl11 C41 H41 109.2 . . ?
Cl12 C41 Cl10 109.5(6) . . ?
Cl12 C41 Cl11 111.0(6) . . ?
Cl12 C41 H41 109.2 . . ?
O1A C43 H43D 109.5 . . ?
O1A C43 H43E 109.5 . . ?
O1A C43 H43F 109.5 . . ?
O1B C43 H43A 109.5 . . ?
O1B C43 H43B 109.5 . . ?
O1B C43 H43C 109.4 . . ?
H43A C43 H43B 109.5 . . ?
H43A C43 H43C 109.5 . . ?
H43B C43 H43C 109.5 . . ?
H43D C43 H43E 109.5 . . ?
H43D C43 H43F 109.5 . . ?
H43E C43 H43F 109.5 . . ?
Cl8 C40 H40 108.6 . . ?
Cl9 C40 Cl8 100.6(8) . . ?
Cl9 C40 H40 108.6 . . ?
Cl7 C40 Cl8 98.3(9) . . ?
Cl7 C40 Cl9 129.8(14) . . ?
Cl7 C40 H40 108.6 . . ?

loop_
_geom_bond_atom_site_label_1
_geom_bond_atom_site_label_2
_geom_bond_distance
_geom_bond_site_symmetry_2
_geom_bond_publ_flag
Cu1 N1 1.897(7) . ?
Cu1 N2 1.908(8) . ?
Cu1 N3 1.920(7) . ?
Cu1 N4 1.910(8) . ?
F1 C2 1.371(11) . ?
F2 C3 1.345(11) . ?
F3 C7 1.328(11) . ?
F4 C8 1.358(12) . ?
F5 C12 1.328(11) . ?
F6 C13 1.329(11) . ?
F7 C17 1.338(10) . ?
F8 C18 1.340(10) . ?
N1 C1 1.381(11) . ?
N1 C4 1.377(12) . ?
N2 C6 1.378(12) . ?
N2 C9 1.390(12) . ?
N3 C11 1.389(12) . ?
N3 C14 1.372(12) . ?
N4 C16 1.372(11) . ?
N4 C19 1.360(11) . ?
C1 C2 1.394(13) . ?
C1 C19 1.416(13) . ?
C2 C3 1.319(13) . ?
C3 C4 1.442(13) . ?
C4 C5 1.399(13) . ?
C5 C6 1.422(13) . ?
C5 C20 1.468(13) . ?
C6 C7 1.431(14) . ?
C7 C8 1.339(14) . ?
C8 C9 1.410(14) . ?
C9 C10 1.412(14) . ?
C10 C11 1.371(14) . ?
C10 C26 1.524(14) . ?
C11 C12 1.425(14) . ?
C12 C13 1.343(14) . ?
C13 C14 1.418(13) . ?
C14 C15 1.406(13) . ?
C15 C16 1.386(13) . ?
C15 C32 1.495(14) . ?
C16 C17 1.440(13) . ?
C17 C18 1.359(13) . ?
C18 C19 1.401(13) . ?
C20 C21 1.426(13) . ?
C20 C25 1.392(13) . ?
C21 H21 0.9500 . ?
C21 C22 1.336(14) . ?
C22 H22 0.9500 . ?
C22 C23 1.384(15) . ?
C23 H23 0.9500 . ?
C23 C24 1.346(15) . ?
C24 H24 0.9500 . ?
C24 C25 1.386(14) . ?
C25 H25 0.9500 . ?
C26 C27 1.372(14) . ?
C26 C31 1.368(15) . ?
C27 H27 0.9500 . ?
C27 C28 1.368(15) . ?
C28 H28 0.9500 . ?
C28 C29 1.365(18) . ?
C29 H29 0.9500 . ?
C29 C30 1.360(19) . ?
C30 H30 0.9500 . ?
C30 C31 1.398(17) . ?
C31 H31 0.9500 . ?
C32 C33 1.392(14) . ?
C32 C37 1.374(13) . ?
C33 H33 0.9500 . ?
C33 C34 1.376(14) . ?
C34 H34 0.9500 . ?
C34 C35 1.393(15) . ?
C35 H35 0.9500 . ?
C35 C36 1.379(15) . ?
C36 H36 0.9500 . ?
C36 C37 1.378(14) . ?
C37 H37 0.9500 . ?
Cu2 N1B 1.903(7) . ?
Cu2 N2B 1.911(7) . ?
Cu2 N3B 1.903(8) . ?
Cu2 N4B 1.899(7) . ?
F1B C2B 1.350(10) . ?
F2B C3B 1.335(11) . ?
F3B C7B 1.347(11) . ?
F4B C8B 1.324(10) . ?
F5B C12B 1.339(10) . ?
F6B C13B 1.342(11) . ?
F7B C17B 1.346(10) . ?
F8B C18B 1.356(10) . ?
N1B C1B 1.335(11) . ?
N1B C4B 1.382(12) . ?
N2B C6B 1.392(12) . ?
N2B C9B 1.395(12) . ?
N3B C11B 1.394(11) . ?
N3B C14B 1.378(11) . ?
N4B C16B 1.399(11) . ?
N4B C19B 1.345(11) . ?
C1B C2B 1.381(13) . ?
C1B C19B 1.433(13) . ?
C2B C3B 1.363(13) . ?
C3B C4B 1.418(13) . ?
C4B C5B 1.418(13) . ?
C5B C6B 1.414(13) . ?
C5B C20B 1.463(13) . ?
C6B C7B 1.433(13) . ?
C7B C8B 1.326(14) . ?
C8B C9B 1.437(13) . ?
C9B C10B 1.373(13) . ?
C10B C11B 1.394(13) . ?
C10B C26B 1.493(12) . ?
C11B C12B 1.422(13) . ?
C12B C13B 1.330(13) . ?
C13B C14B 1.417(13) . ?
C14B C15B 1.423(13) . ?
C15B C16B 1.382(13) . ?
C15B C32B 1.482(13) . ?
C16B C17B 1.425(12) . ?
C17B C18B 1.338(13) . ?
C18B C19B 1.424(12) . ?
C20B C21B 1.415(13) . ?
C20B C25B 1.381(14) . ?
C21B H21B 0.9500 . ?
C21B C22B 1.392(14) . ?
C22B H22B 0.9500 . ?
C22B C23B 1.374(15) . ?
C23B H23B 0.9500 . ?
C23B C24B 1.366(16) . ?
C24B H24B 0.9500 . ?
C24B C25B 1.392(15) . ?
C25B H25B 0.9500 . ?
C26B C27B 1.389(13) . ?
C26B C31B 1.388(12) . ?
C27B H27B 0.9500 . ?
C27B C28B 1.377(14) . ?
C28B H28B 0.9500 . ?
C28B C29B 1.392(13) . ?
C29B H29B 0.9500 . ?
C29B C30B 1.361(13) . ?
C30B H30B 0.9500 . ?
C30B C31B 1.408(13) . ?
C31B H31B 0.9500 . ?
C32B C33B 1.360(12) . ?
C32B C37B 1.402(12) . ?
C33B H33B 0.9500 . ?
C33B C34B 1.366(13) . ?
C34B H34B 0.9500 . ?
C34B C35B 1.378(13) . ?
C35B H35B 0.9500 . ?
C35B C36B 1.384(13) . ?
C36B H36B 0.9500 . ?
C36B C37B 1.381(13) . ?
C37B H37B 0.9500 . ?
Cu3 N1C 1.914(7) . ?
Cu3 N2C 1.931(8) . ?
Cu3 N3C 1.904(7) . ?
Cu3 N4C 1.905(8) . ?
F1C C2C 1.347(11) . ?
F2C C3C 1.343(10) . ?
F3C C7C 1.333(10) . ?
F4C C8C 1.337(11) . ?
F5C C12C 1.344(11) . ?
F6C C13C 1.343(10) . ?
F7C C17C 1.336(11) . ?
F8C C18C 1.334(11) . ?
N1C C1C 1.321(12) . ?
N1C C4C 1.412(12) . ?
N2C C6C 1.372(11) . ?
N2C C9C 1.382(12) . ?
N3C C11C 1.387(12) . ?
N3C C14C 1.394(12) . ?
N4C C16C 1.394(11) . ?
N4C C19C 1.355(11) . ?
C1C C2C 1.420(13) . ?
C1C C19C 1.429(13) . ?
C2C C3C 1.330(13) . ?
C3C C4C 1.426(14) . ?
C4C C5C 1.387(14) . ?
C5C C6C 1.415(13) . ?
C5C C20C 1.497(13) . ?
C6C C7C 1.430(14) . ?
C7C C8C 1.297(13) . ?
C8C C9C 1.425(13) . ?
C9C C10C 1.418(13) . ?
C10C C11C 1.403(13) . ?
C10C C26C 1.472(13) . ?
C11C C12C 1.429(12) . ?
C12C C13C 1.340(14) . ?
C13C C14C 1.410(13) . ?
C14C C15C 1.415(14) . ?
C15C C16C 1.390(13) . ?
C15C C32C 1.476(13) . ?
C16C C17C 1.419(14) . ?
C17C C18C 1.356(13) . ?
C18C C19C 1.393(14) . ?
C20C C21C 1.367(13) . ?
C20C C25C 1.376(12) . ?
C21C H21C 0.9500 . ?
C21C C22C 1.388(13) . ?
C22C H22C 0.9500 . ?
C22C C23C 1.374(14) . ?
C23C H23C 0.9500 . ?
C23C C24C 1.368(14) . ?
C24C H24C 0.9500 . ?
C24C C25C 1.389(13) . ?
C25C H25C 0.9500 . ?
C26C C27C 1.401(13) . ?
C26C C31C 1.373(13) . ?
C27C H27C 0.9500 . ?
C27C C28C 1.362(14) . ?
C28C H28C 0.9500 . ?
C28C C29C 1.383(14) . ?
C29C H29C 0.9500 . ?
C29C C30C 1.341(14) . ?
C30C H30C 0.9500 . ?
C30C C31C 1.353(14) . ?
C31C H31C 0.9500 . ?
C32C C33C 1.394(13) . ?
C32C C37C 1.402(12) . ?
C33C H33C 0.9500 . ?
C33C C34C 1.368(14) . ?
C34C H34C 0.9500 . ?
C34C C35C 1.362(14) . ?
C35C H35C 0.9500 . ?
C35C C36C 1.385(14) . ?
C36C H36C 0.9500 . ?
C36C C37C 1.392(13) . ?
C37C H37C 0.9500 . ?
Cu4 N1D 1.909(7) . ?
Cu4 N2D 1.920(7) . ?
Cu4 N3D 1.908(8) . ?
Cu4 N4D 1.907(7) . ?
F1D C2D 1.331(10) . ?
F2D C3D 1.349(10) . ?
F3D C7D 1.353(12) . ?
F4D C8D 1.354(12) . ?
F5D C12D 1.337(11) . ?
F6D C13D 1.343(11) . ?
F7D C17D 1.347(9) . ?
F8D C18D 1.328(10) . ?
N1D C1D 1.356(11) . ?
N1D C4D 1.368(11) . ?
N2D C6D 1.411(13) . ?
N2D C9D 1.344(12) . ?
N3D C11D 1.397(12) . ?
N3D C14D 1.383(11) . ?
N4D C16D 1.384(11) . ?
N4D C19D 1.350(11) . ?
C1D C2D 1.415(13) . ?
C1D C19D 1.443(13) . ?
C2D C3D 1.341(12) . ?
C3D C4D 1.423(13) . ?
C4D C5D 1.372(12) . ?
C5D C6D 1.419(14) . ?
C5D C20D 1.475(13) . ?
C6D C7D 1.414(14) . ?
C7D C8D 1.316(16) . ?
C8D C9D 1.423(14) . ?
C9D C10D 1.404(15) . ?
C10D C11D 1.421(14) . ?
C10D C26D 1.483(15) . ?
C11D C12D 1.410(14) . ?
C12D C13D 1.326(13) . ?
C13D C14D 1.419(13) . ?
C14D C15D 1.429(12) . ?
C15D C16D 1.357(12) . ?
C15D C32D 1.474(12) . ?
C16D C17D 1.433(12) . ?
C17D C18D 1.372(12) . ?
C18D C19D 1.406(12) . ?
C20D C21D 1.409(12) . ?
C20D C25D 1.396(14) . ?
C21D H21D 0.9500 . ?
C21D C22D 1.377(13) . ?
C22D H22D 0.9500 . ?
C22D C23D 1.372(14) . ?
C23D H23D 0.9500 . ?
C23D C24D 1.399(14) . ?
C24D H24D 0.9500 . ?
C24D C25D 1.378(14) . ?
C25D H25D 0.9500 . ?
C26D C27D 1.416(15) . ?
C26D C31D 1.416(15) . ?
C27D H27D 0.9500 . ?
C27D C28D 1.386(16) . ?
C28D H28D 0.9500 . ?
C28D C29D 1.36(2) . ?
C29D H29D 0.9500 . ?
C29D C30D 1.38(2) . ?
C30D H30D 0.9500 . ?
C30D C31D 1.370(18) . ?
C31D H31D 0.9500 . ?
C32D C33D 1.391(13) . ?
C32D C37D 1.415(13) . ?
C33D H33D 0.9500 . ?
C33D C34D 1.399(13) . ?
C34D H34D 0.9500 . ?
C34D C35D 1.405(14) . ?
C35D H35D 0.9500 . ?
C35D C36D 1.376(14) . ?
C36D H36D 0.9500 . ?
C36D C37D 1.376(13) . ?
C37D H37D 0.9500 . ?
Cu5 N1E 1.908(6) . ?
Cu5 N2E 1.906(7) . ?
Cu5 N3E 1.904(6) . ?
Cu5 N4E 1.915(7) . ?
F1E C2E 1.347(9) . ?
F2E C3E 1.336(9) . ?
F3E C7E 1.330(9) . ?
F4E C8E 1.358(10) . ?
F5E C12E 1.356(10) . ?
F6E C13E 1.335(10) . ?
F7E C17E 1.327(9) . ?
F8E C18E 1.333(9) . ?
N1E C1E 1.333(10) . ?
N1E C4E 1.375(10) . ?
N2E C6E 1.396(10) . ?
N2E C9E 1.385(11) . ?
N3E C11E 1.386(11) . ?
N3E C14E 1.393(11) . ?
N4E C16E 1.375(10) . ?
N4E C19E 1.358(10) . ?
C1E C2E 1.400(11) . ?
C1E C19E 1.435(11) . ?
C2E C3E 1.348(12) . ?
C3E C4E 1.434(11) . ?
C4E C5E 1.385(12) . ?
C5E C6E 1.416(11) . ?
C5E C20E 1.502(12) . ?
C6E C7E 1.396(12) . ?
C7E C8E 1.345(12) . ?
C8E C9E 1.411(12) . ?
C9E C10E 1.408(12) . ?
C10E C11E 1.394(12) . ?
C10E C26E 1.505(13) . ?
C11E C12E 1.434(12) . ?
C12E C13E 1.326(12) . ?
C13E C14E 1.428(12) . ?
C14E C15E 1.409(12) . ?
C15E C16E 1.389(11) . ?
C15E C32E 1.489(12) . ?
C16E C17E 1.431(12) . ?
C17E C18E 1.354(11) . ?
C18E C19E 1.413(11) . ?
C20E C21E 1.381(12) . ?
C20E C25E 1.400(12) . ?
C21E H21E 0.9500 . ?
C21E C22E 1.404(13) . ?
C22E H22E 0.9500 . ?
C22E C23E 1.386(14) . ?
C23E H23E 0.9500 . ?
C23E C24E 1.388(14) . ?
C24E H24E 0.9500 . ?
C24E C25E 1.362(13) . ?
C25E H25E 0.9500 . ?
C26E C27E 1.382(14) . ?
C26E C31E 1.401(14) . ?
C27E H27E 0.9500 . ?
C27E C28E 1.372(15) . ?
C28E H28E 0.9500 . ?
C28E C29E 1.342(18) . ?
C29E H29E 0.9500 . ?
C29E C30E 1.375(18) . ?
C30E H30E 0.9500 . ?
C30E C31E 1.390(15) . ?
C31E H31E 0.9500 . ?
C32E C33E 1.367(12) . ?
C32E C37E 1.393(11) . ?
C33E H33E 0.9500 . ?
C33E C34E 1.376(12) . ?
C34E H34E 0.9500 . ?
C34E C35E 1.373(12) . ?
C35E H35E 0.9500 . ?
C35E C36E 1.403(13) . ?
C36E H36E 0.9500 . ?
C36E C37E 1.376(13) . ?
C37E H37E 0.9500 . ?
Cu6 N1F 1.914(7) . ?
Cu6 N2F 1.907(7) . ?
Cu6 N3F 1.909(7) . ?
Cu6 N4F 1.902(7) . ?
F1F C2F 1.343(10) . ?
F2F C3F 1.355(10) . ?
F3F C7F 1.330(10) . ?
F4F C8F 1.351(11) . ?
F5F C12F 1.335(10) . ?
F6F C13F 1.348(9) . ?
F7F C17F 1.330(9) . ?
F8F C18F 1.342(9) . ?
N1F C1F 1.349(11) . ?
N1F C4F 1.359(11) . ?
N2F C6F 1.388(11) . ?
N2F C9F 1.388(11) . ?
N3F C11F 1.379(11) . ?
N3F C14F 1.386(10) . ?
N4F C16F 1.383(10) . ?
N4F C19F 1.357(11) . ?
C1F C2F 1.401(12) . ?
C1F C19F 1.422(12) . ?
C2F C3F 1.342(12) . ?
C3F C4F 1.418(13) . ?
C4F C5F 1.382(12) . ?
C5F C6F 1.417(13) . ?
C5F C20F 1.511(13) . ?
C6F C7F 1.418(13) . ?
C7F C8F 1.325(13) . ?
C8F C9F 1.427(13) . ?
C9F C10F 1.403(13) . ?
C10F C11F 1.426(12) . ?
C10F C26F 1.465(13) . ?
C11F C12F 1.403(12) . ?
C12F C13F 1.357(12) . ?
C13F C14F 1.398(12) . ?
C14F C15F 1.418(12) . ?
C15F C16F 1.392(12) . ?
C15F C32F 1.495(11) . ?
C16F C17F 1.433(12) . ?
C17F C18F 1.364(12) . ?
C18F C19F 1.405(12) . ?
C20F C21F 1.374(13) . ?
C20F C25F 1.369(14) . ?
C21F H21F 0.9500 . ?
C21F C22F 1.360(13) . ?
C22F H22F 0.9500 . ?
C22F C23F 1.353(15) . ?
C23F H23F 0.9500 . ?
C23F C24F 1.341(17) . ?
C24F H24F 0.9500 . ?
C24F C25F 1.387(16) . ?
C25F H25F 0.9500 . ?
C26F C27F 1.407(14) . ?
C26F C31F 1.384(13) . ?
C27F H27F 0.9500 . ?
C27F C28F 1.385(15) . ?
C28F H28F 0.9500 . ?
C28F C29F 1.349(17) . ?
C29F H29F 0.9500 . ?
C29F C30F 1.394(16) . ?
C30F H30F 0.9500 . ?
C30F C31F 1.385(14) . ?
C31F H31F 0.9500 . ?
C32F C33F 1.386(11) . ?
C32F C37F 1.398(12) . ?
C33F H33F 0.9500 . ?
C33F C34F 1.367(12) . ?
C34F H34F 0.9500 . ?
C34F C35F 1.374(12) . ?
C35F H35F 0.9500 . ?
C35F C36F 1.393(12) . ?
C36F H36F 0.9500 . ?
C36F C37F 1.377(12) . ?
C37F H37F 0.9500 . ?
Cu7 N1G 1.909(7) . ?
Cu7 N2G 1.903(7) . ?
Cu7 N3G 1.904(7) . ?
Cu7 N4G 1.896(7) . ?
F1G C2G 1.343(10) . ?
F2G C3G 1.344(10) . ?
F3G C7G 1.342(10) . ?
F4G C8G 1.338(10) . ?
F5G C12G 1.347(10) . ?
F6G C13G 1.346(10) . ?
F7G C17G 1.347(10) . ?
F8G C18G 1.323(10) . ?
N1G C1G 1.340(11) . ?
N1G C4G 1.371(11) . ?
N2G C6G 1.396(10) . ?
N2G C9G 1.351(11) . ?
N3G C11G 1.378(11) . ?
N3G C14G 1.395(11) . ?
N4G C16G 1.379(11) . ?
N4G C19G 1.357(11) . ?
C1G C2G 1.408(12) . ?
C1G C19G 1.417(12) . ?
C2G C3G 1.356(13) . ?
C3G C4G 1.417(13) . ?
C4G C5G 1.405(12) . ?
C5G C6G 1.407(12) . ?
C5G C20G 1.483(12) . ?
C6G C7G 1.414(12) . ?
C7G C8G 1.341(12) . ?
C8G C9G 1.411(12) . ?
C9G C10G 1.429(12) . ?
C10G C11G 1.421(12) . ?
C10G C26G 1.482(12) . ?
C11G C12G 1.400(12) . ?
C12G C13G 1.349(13) . ?
C13G C14G 1.396(12) . ?
C14G C15G 1.407(12) . ?
C15G C16G 1.386(12) . ?
C15G C32G 1.497(13) . ?
C16G C17G 1.419(13) . ?
C17G C18G 1.349(13) . ?
C18G C19G 1.440(12) . ?
C20G C21G 1.397(12) . ?
C20G C25G 1.380(12) . ?
C21G H21G 0.9500 . ?
C21G C22G 1.372(13) . ?
C22G H22G 0.9500 . ?
C22G C23G 1.398(13) . ?
C23G H23G 0.9500 . ?
C23G C24G 1.382(14) . ?
C24G H24G 0.9500 . ?
C24G C25G 1.370(13) . ?
C25G H25G 0.9500 . ?
C26G C27G 1.373(12) . ?
C26G C31G 1.381(12) . ?
C27G H27G 0.9500 . ?
C27G C28G 1.371(13) . ?
C28G H28G 0.9500 . ?
C28G C29G 1.396(14) . ?
C29G H29G 0.9500 . ?
C29G C30G 1.406(15) . ?
C30G H30G 0.9500 . ?
C30G C31G 1.373(14) . ?
C31G H31G 0.9500 . ?
C32G C33G 1.417(13) . ?
C32G C37G 1.356(13) . ?
C33G H33G 0.9500 . ?
C33G C34G 1.390(14) . ?
C34G H34G 0.9500 . ?
C34G C35G 1.340(15) . ?
C35G H35G 0.9500 . ?
C35G C36G 1.402(16) . ?
C36G H36G 0.9500 . ?
C36G C37G 1.415(14) . ?
C37G H37G 0.9500 . ?
Cl1 C38 1.643(14) . ?
Cl2 C38 1.910(18) . ?
Cl3 C38 1.637(15) . ?
C38 H38 1.0000 . ?
Cl15 C42 1.921(16) . ?
Cl13 C42 1.817(15) . ?
Cl14 C42 1.693(12) . ?
Cl4 C42 1.759(13) . ?
C42 H42 1.0000 . ?
Cl5 C39 1.752(17) . ?
Cl6 C39 1.795(19) . ?
Cl16 C39 1.648(19) . ?
C39 H39 1.0000 . ?
Cl8 C40 1.922(19) . ?
Cl9 C40 1.629(16) . ?
Cl10 C41 1.747(11) . ?
Cl11 C41 1.763(11) . ?
Cl12 C41 1.707(11) . ?
C41 H41 1.0000 . ?
O1A C43 1.410(17) . ?
O1B C43 1.441(11) . ?
C43 H43A 0.9800 . ?
C43 H43B 0.9800 . ?
C43 H43C 0.9800 . ?
C43 H43D 0.9800 . ?
C43 H43E 0.9800 . ?
C43 H43F 0.9800 . ?
C40 H40 1.0000 . ?
C40 Cl7 1.606(17) . ?

loop_
_smtbx_masks_void_nr
_smtbx_masks_void_average_x
_smtbx_masks_void_average_y
_smtbx_masks_void_average_z
_smtbx_masks_void_volume
_smtbx_masks_void_count_electrons
_smtbx_masks_void_content
1 0.000 0.000 0.000 604.2 279.7 ?
2 -0.239 0.000 0.500 768.9 339.5 ?
3 -0.910 0.500 0.000 768.9 339.5 ?
4 0.000 0.500 0.500 604.2 279.7 ?
5 0.386 0.737 0.497 10.6 0.0 ?
6 0.386 0.763 0.997 10.6 0.2 ?
7 0.614 0.237 0.003 10.6 0.2 ?
8 0.614 0.263 0.503 10.6 0.2 ?
